data_4333895
loop_
_publ_author_name
'Timo Bartsch'
'Thomas Wiegand'
'Jinjun Ren'
'Hellmut Eckert'
'Dirk Johrendt'
'Oliver Niehaus'
'Matthias Eul'
'Rainer P\"ottgen'

_publ_section_title
;
 Phosphide Oxides RE2AuP2O (RE= La, Ce, Pr, Nd): Synthesis, Structure,
 Chemical Bonding, Magnetism, and 31P and 139La Solid State NMR
;
_journal_name_full 'Inorganic Chemistry'
_journal_page_first 2094
_journal_page_last 2102
_journal_paper_doi 10.1021/ic302475u
_journal_volume 52
_journal_year 2013
_chemical_formula_sum 'Au Ce2 O P2'
_chemical_formula_weight 555.15
_chemical_name_systematic
; 
 ? 
;
_space_group_IT_number 12
_symmetry_cell_setting monoclinic
_symmetry_space_group_name_Hall '-C 2y'
_symmetry_space_group_name_H-M 'C 1 2/m 1'
_atom_sites_solution_hydrogens geom
_atom_sites_solution_primary direct
_atom_sites_solution_secondary difmap
_audit_creation_method SHELXL-97
_cell_angle_alpha 90.00
_cell_angle_beta 130.90(2)
_cell_angle_gamma 90.00
_cell_formula_units_Z 4
_cell_length_a 15.152(4)
_cell_length_b 4.2463(8)
_cell_length_c 9.992(2)
_cell_measurement_temperature 293(2)
_cell_volume 485.9(2)
_computing_structure_refinement 'SHELXL-97 (Sheldrick, 1997)'
_computing_structure_solution 'SHELXS-97 (Sheldrick, 1990)'
_diffrn_ambient_temperature 293(2)
_diffrn_measured_fraction_theta_full 1.000
_diffrn_measured_fraction_theta_max 1.000
_diffrn_radiation_monochromator graphite
_diffrn_radiation_source 'fine-focus sealed tube'
_diffrn_radiation_type MoK\a
_diffrn_radiation_wavelength 0.71073
_diffrn_reflns_av_R_equivalents 0.0522
_diffrn_reflns_av_sigmaI/netI 0.0380
_diffrn_reflns_limit_h_max 23
_diffrn_reflns_limit_h_min -23
_diffrn_reflns_limit_k_max 6
_diffrn_reflns_limit_k_min -6
_diffrn_reflns_limit_l_max 15
_diffrn_reflns_limit_l_min -15
_diffrn_reflns_number 3414
_diffrn_reflns_theta_full 33.32
_diffrn_reflns_theta_max 33.32
_diffrn_reflns_theta_min 2.70
_exptl_absorpt_coefficient_mu 49.022
_exptl_crystal_density_diffrn 7.588
_exptl_crystal_F_000 932
_refine_diff_density_max 2.038
_refine_diff_density_min -1.726
_refine_diff_density_rms 0.361
_refine_ls_extinction_coef 0.00377(12)
_refine_ls_extinction_expression Fc^*^=kFc[1+0.001xFc^2^\l^3^/sin(2\q)]^-1/4^
_refine_ls_extinction_method SHELXL
_refine_ls_goodness_of_fit_ref 1.021
_refine_ls_hydrogen_treatment mixed
_refine_ls_matrix_type full
_refine_ls_number_parameters 38
_refine_ls_number_reflns 1050
_refine_ls_number_restraints 0
_refine_ls_restrained_S_all 1.021
_refine_ls_R_factor_all 0.0246
_refine_ls_R_factor_gt 0.0209
_refine_ls_shift/su_max 0.000
_refine_ls_shift/su_mean 0.000
_refine_ls_structure_factor_coef Fsqd
_refine_ls_weighting_details 'calc w=1/[\s^2^(Fo^2^)+(0.0131P)^2^+0.0000P] where P=(Fo^2^+2Fc^2^)/3'
_refine_ls_weighting_scheme calc
_refine_ls_wR_factor_gt 0.0402
_refine_ls_wR_factor_ref 0.0410
_reflns_number_gt 969
_reflns_number_total 1050
_reflns_threshold_expression >2sigma(I)
_cod_data_source_file ic302475u_si_001_1.cif
_cod_data_source_block ce2aup2o
_cod_original_cell_volume 485.93(19)
_cod_database_code 4333895

loop_
_symmetry_equiv_pos_as_xyz
'x, y, z'
'-x, y, -z'
'x+1/2, y+1/2, z'
'-x+1/2, y+1/2, -z'
'-x, -y, -z'
'x, -y, z'
'-x+1/2, -y+1/2, -z'
'x+1/2, -y+1/2, z'

loop_
_atom_site_label
_atom_site_type_symbol
_atom_site_fract_x
_atom_site_fract_y
_atom_site_fract_z
_atom_site_U_iso_or_equiv
_atom_site_adp_type
_atom_site_occupancy
_atom_site_symmetry_multiplicity
_atom_site_calc_flag
_atom_site_refinement_flags
Ce1 Ce 0.13162(3) 0.0000 0.31105(4) 0.00668(8) Uani 1 2 d S
Ce2 Ce 0.17243(3) 0.0000 0.73151(4) 0.00673(7) Uani 1 2 d S
Au Au 0.411284(19) 0.0000 0.12432(3) 0.00924(7) Uani 1 2 d S
P1 P 0.14855(13) 0.0000 0.0277(2) 0.0092(3) Uani 1 2 d S
P2 P 0.54815(13) 0.0000 0.4517(2) 0.0095(3) Uani 1 2 d S
O O 0.2784(4) 0.0000 0.6304(6) 0.0083(7) Uani 1 2 d S

loop_
_atom_site_aniso_label
_atom_site_aniso_U_11
_atom_site_aniso_U_22
_atom_site_aniso_U_33
_atom_site_aniso_U_23
_atom_site_aniso_U_13
_atom_site_aniso_U_12
Ce1 0.00730(14) 0.00619(12) 0.00736(14) 0.000 0.00516(12) 0.000
Ce2 0.00740(14) 0.00734(12) 0.00671(14) 0.000 0.00517(12) 0.000
Au 0.00925(11) 0.00824(10) 0.00879(11) 0.000 0.00528(9) 0.000
P1 0.0132(7) 0.0060(6) 0.0077(6) 0.000 0.0066(6) 0.000
P2 0.0081(6) 0.0132(6) 0.0076(6) 0.000 0.0053(6) 0.000
O 0.0095(18) 0.0070(17) 0.0088(17) 0.000 0.0062(16) 0.000

loop_
_atom_type_symbol
_atom_type_description
_atom_type_scat_dispersion_real
_atom_type_scat_dispersion_imag
_atom_type_scat_source
O O 0.0106 0.0060 'International Tables Vol C Tables 4.2.6.8 and 6.1.1.4'
P P 0.1023 0.0942 'International Tables Vol C Tables 4.2.6.8 and 6.1.1.4'
Ce Ce -0.2486 2.6331 'International Tables Vol C Tables 4.2.6.8 and 6.1.1.4'
Au Au -2.0133 8.8022 'International Tables Vol C Tables 4.2.6.8 and 6.1.1.4'

loop_
_geom_angle_atom_site_label_1
_geom_angle_atom_site_label_2
_geom_angle_atom_site_label_3
_geom_angle
_geom_angle_site_symmetry_1
_geom_angle_site_symmetry_3
O Ce1 O 126.28(18) 7_556 7_546
O Ce1 O 77.96(12) 7_556 .
O Ce1 O 77.96(12) 7_546 .
O Ce1 P1 80.97(10) 7_556 .
O Ce1 P1 80.97(10) 7_546 .
O Ce1 P1 132.20(10) . .
O Ce1 P2 68.32(9) 7_556 3_455
O Ce1 P2 143.59(11) 7_546 3_455
O Ce1 P2 73.09(7) . 3_455
P1 Ce1 P2 135.23(2) . 3_455
O Ce1 P2 143.59(11) 7_556 3_445
O Ce1 P2 68.33(9) 7_546 3_445
O Ce1 P2 73.09(8) . 3_445
P1 Ce1 P2 135.23(2) . 3_445
P2 Ce1 P2 82.31(4) 3_455 3_445
O Ce1 P1 113.67(10) 7_556 5
O Ce1 P1 113.67(10) 7_546 5
O Ce1 P1 144.79(10) . 5
P1 Ce1 P1 83.01(5) . 5
P2 Ce1 P1 80.63(4) 3_455 5
P2 Ce1 P1 80.63(4) 3_445 5
O Ce1 Au 156.05(9) 7_556 3_445
O Ce1 Au 76.74(9) 7_546 3_445
O Ce1 Au 117.43(7) . 3_445
P1 Ce1 Au 98.37(3) . 3_445
P2 Ce1 Au 97.42(3) 3_455 3_445
P2 Ce1 Au 44.42(3) 3_445 3_445
P1 Ce1 Au 43.073(17) 5 3_445
O Ce1 Au 76.74(9) 7_556 3_455
O Ce1 Au 156.05(9) 7_546 3_455
O Ce1 Au 117.43(7) . 3_455
P1 Ce1 Au 98.37(3) . 3_455
P2 Ce1 Au 44.42(3) 3_455 3_455
P2 Ce1 Au 97.42(3) 3_445 3_455
P1 Ce1 Au 43.073(17) 5 3_455
Au Ce1 Au 79.70(3) 3_445 3_455
O Ce1 Ce1 39.33(11) 7_556 7_556
O Ce1 Ce1 104.04(10) 7_546 7_556
O Ce1 Ce1 38.64(4) . 7_556
P1 Ce1 Ce1 109.58(3) . 7_556
P2 Ce1 Ce1 64.90(3) 3_455 7_556
P2 Ce1 Ce1 108.98(3) 3_445 7_556
P1 Ce1 Ce1 141.791(18) 5 7_556
Au Ce1 Ce1 151.880(17) 3_445 7_556
Au Ce1 Ce1 98.75(3) 3_455 7_556
O Ce1 Ce1 104.04(10) 7_556 7_546
O Ce1 Ce1 39.33(11) 7_546 7_546
O Ce1 Ce1 38.64(4) . 7_546
P1 Ce1 Ce1 109.58(3) . 7_546
P2 Ce1 Ce1 108.98(3) 3_455 7_546
P2 Ce1 Ce1 64.90(3) 3_445 7_546
P1 Ce1 Ce1 141.791(19) 5 7_546
Au Ce1 Ce1 98.75(3) 3_445 7_546
Au Ce1 Ce1 151.880(17) 3_455 7_546
Ce1 Ce1 Ce1 69.44(3) 7_556 7_546
O Ce1 P2 63.22(9) 7_556 5_656
O Ce1 P2 63.22(9) 7_546 5_656
O Ce1 P2 58.29(10) . 5_656
P1 Ce1 P2 73.90(5) . 5_656
P2 Ce1 P2 115.98(3) 3_455 5_656
P2 Ce1 P2 115.98(3) 3_445 5_656
P1 Ce1 P2 156.91(4) 5 5_656
Au Ce1 P2 139.870(13) 3_445 5_656
Au Ce1 P2 139.870(13) 3_455 5_656
Ce1 Ce1 P2 51.08(2) 7_556 5_656
Ce1 Ce1 P2 51.08(2) 7_546 5_656
O Ce1 Ce2 94.32(11) 7_556 .
O Ce1 Ce2 94.32(11) 7_546 .
O Ce1 Ce2 37.09(9) . .
P1 Ce1 Ce2 169.28(3) . .
P2 Ce1 Ce2 49.40(3) 3_455 .
P2 Ce1 Ce2 49.40(3) 3_445 .
P1 Ce1 Ce2 107.71(4) 5 .
Au Ce1 Ce2 89.84(2) 3_445 .
Au Ce1 Ce2 89.84(2) 3_455 .
Ce1 Ce1 Ce2 62.04(2) 7_556 .
Ce1 Ce1 Ce2 62.04(2) 7_546 .
P2 Ce1 Ce2 95.38(4) 5_656 .
O Ce1 Ce2 35.44(9) 7_556 7_556
O Ce1 Ce2 99.11(9) 7_546 7_556
O Ce1 Ce2 92.05(8) . 7_556
P1 Ce1 Ce2 49.87(2) . 7_556
P2 Ce1 Ce2 103.48(2) 3_455 7_556
P2 Ce1 Ce2 161.97(3) 3_445 7_556
P1 Ce1 Ce2 116.97(3) 5 7_556
Au Ce1 Ce2 147.913(16) 3_445 7_556
Au Ce1 Ce2 98.53(2) 3_455 7_556
Ce1 Ce1 Ce2 60.204(19) 7_556 7_556
Ce1 Ce1 Ce2 97.14(3) 7_546 7_556
P2 Ce1 Ce2 46.08(2) 5_656 7_556
Ce2 Ce1 Ce2 122.246(18) . 7_556
O Ce1 Ce2 99.11(9) 7_556 7_546
O Ce1 Ce2 35.44(9) 7_546 7_546
O Ce1 Ce2 92.05(8) . 7_546
P1 Ce1 Ce2 49.87(3) . 7_546
P2 Ce1 Ce2 161.97(3) 3_455 7_546
P2 Ce1 Ce2 103.48(2) 3_445 7_546
P1 Ce1 Ce2 116.97(3) 5 7_546
Au Ce1 Ce2 98.53(2) 3_445 7_546
Au Ce1 Ce2 147.913(16) 3_455 7_546
Ce1 Ce1 Ce2 97.14(3) 7_556 7_546
Ce1 Ce1 Ce2 60.204(18) 7_546 7_546
P2 Ce1 Ce2 46.08(2) 5_656 7_546
Ce2 Ce1 Ce2 122.246(18) . 7_546
Ce2 Ce1 Ce2 66.096(17) 7_556 7_546
O Ce1 Ce1 153.14(9) 7_556 1_545
O Ce1 Ce1 26.86(9) 7_546 1_545
O Ce1 Ce1 90.0 . 1_545
P1 Ce1 Ce1 90.0 . 1_545
P2 Ce1 Ce1 131.153(19) 3_455 1_545
P2 Ce1 Ce1 48.847(19) 3_445 1_545
P1 Ce1 Ce1 90.0 5 1_545
Au Ce1 Ce1 50.149(13) 3_445 1_545
Au Ce1 Ce1 129.851(12) 3_455 1_545
Ce1 Ce1 Ce1 124.718(14) 7_556 1_545
Ce1 Ce1 Ce1 55.282(14) 7_546 1_545
P2 Ce1 Ce1 90.0 5_656 1_545
Ce2 Ce1 Ce1 90.0 . 1_545
Ce2 Ce1 Ce1 123.048(8) 7_556 1_545
Ce2 Ce1 Ce1 56.952(9) 7_546 1_545
O Ce1 Ce1 26.86(9) 7_556 1_565
O Ce1 Ce1 153.14(9) 7_546 1_565
O Ce1 Ce1 90.0 . 1_565
P1 Ce1 Ce1 90.0 . 1_565
P2 Ce1 Ce1 48.847(19) 3_455 1_565
P2 Ce1 Ce1 131.153(18) 3_445 1_565
P1 Ce1 Ce1 90.0 5 1_565
Au Ce1 Ce1 129.851(13) 3_445 1_565
Au Ce1 Ce1 50.149(12) 3_455 1_565
Ce1 Ce1 Ce1 55.282(14) 7_556 1_565
Ce1 Ce1 Ce1 124.718(14) 7_546 1_565
P2 Ce1 Ce1 90.0 5_656 1_565
Ce2 Ce1 Ce1 90.0 . 1_565
Ce2 Ce1 Ce1 56.952(8) 7_556 1_565
Ce2 Ce1 Ce1 123.048(8) 7_546 1_565
Ce1 Ce1 Ce1 180.0 1_545 1_565
O Ce1 Ce2 115.12(9) 7_556 5_556
O Ce1 Ce2 115.12(9) 7_546 5_556
O Ce1 Ce2 97.45(10) . 5_556
P1 Ce1 Ce2 130.35(4) . 5_556
P2 Ce1 Ce2 49.39(2) 3_455 5_556
P2 Ce1 Ce2 49.39(2) 3_445 5_556
P1 Ce1 Ce2 47.34(3) 5 5_556
Au Ce1 Ce2 48.036(15) 3_445 5_556
Au Ce1 Ce2 48.036(14) 3_455 5_556
Ce1 Ce1 Ce2 110.79(2) 7_556 5_556
Ce1 Ce1 Ce2 110.79(2) 7_546 5_556
P2 Ce1 Ce2 155.75(3) 5_656 5_556
Ce2 Ce1 Ce2 60.37(3) . 5_556
Ce2 Ce1 Ce2 145.663(10) 7_556 5_556
Ce2 Ce1 Ce2 145.663(9) 7_546 5_556
Ce1 Ce1 Ce2 90.0 1_545 5_556
Ce1 Ce1 Ce2 90.0 1_565 5_556
O Ce1 Au 110.88(10) 7_556 7_545
O Ce1 Au 60.82(11) 7_546 7_545
O Ce1 Au 134.75(7) . 7_545
P1 Ce1 Au 30.074(13) . 7_545
P2 Ce1 Au 152.13(3) 3_455 7_545
P2 Ce1 Au 105.16(2) 3_445 7_545
P1 Ce1 Au 74.35(3) 5 7_545
Au Ce1 Au 72.422(19) 3_445 7_545
Au Ce1 Au 107.71(2) 3_455 7_545
Ce1 Ce1 Au 133.13(2) 7_556 7_545
Ce1 Ce1 Au 98.33(2) 7_546 7_545
P2 Ce1 Au 85.36(3) 5_656 7_545
Ce2 Ce1 Au 151.773(8) . 7_545
Ce2 Ce1 Au 77.818(16) 7_556 7_545
Ce2 Ce1 Au 43.376(18) 7_546 7_545
Ce1 Ce1 Au 61.773(7) 1_545 7_545
Ce1 Ce1 Au 118.227(7) 1_565 7_545
Ce2 Ce1 Au 115.73(2) 5_556 7_545
O Ce1 Au 60.82(11) 7_556 7
O Ce1 Au 110.88(10) 7_546 7
O Ce1 Au 134.75(7) . 7
P1 Ce1 Au 30.074(12) . 7
P2 Ce1 Au 105.16(2) 3_455 7
P2 Ce1 Au 152.13(3) 3_445 7
P1 Ce1 Au 74.35(3) 5 7
Au Ce1 Au 107.71(2) 3_445 7
Au Ce1 Au 72.422(18) 3_455 7
Ce1 Ce1 Au 98.33(2) 7_556 7
Ce1 Ce1 Au 133.13(2) 7_546 7
P2 Ce1 Au 85.36(3) 5_656 7
Ce2 Ce1 Au 151.773(8) . 7
Ce2 Ce1 Au 43.376(18) 7_556 7
Ce2 Ce1 Au 77.818(16) 7_546 7
Ce1 Ce1 Au 118.227(8) 1_545 7
Ce1 Ce1 Au 61.773(7) 1_565 7
Ce2 Ce1 Au 115.73(2) 5_556 7
Au Ce1 Au 56.454(15) 7_545 7
O Ce1 Ce1 100.29(11) 7_556 5
O Ce1 Ce1 100.29(11) 7_546 5
O Ce1 Ce1 175.80(9) . 5
P1 Ce1 Ce1 43.61(3) . 5
P2 Ce1 Ce1 109.93(3) 3_455 5
P2 Ce1 Ce1 109.93(3) 3_445 5
P1 Ce1 Ce1 39.40(3) 5 5
Au Ce1 Ce1 65.51(2) 3_445 5
Au Ce1 Ce1 65.51(2) 3_455 5
Ce1 Ce1 Ce1 139.491(17) 7_556 5
Ce1 Ce1 Ce1 139.491(17) 7_546 5
P2 Ce1 Ce1 117.51(4) 5_656 5
Ce2 Ce1 Ce1 147.110(19) . 5
Ce2 Ce1 Ce1 84.43(2) 7_556 5
Ce2 Ce1 Ce1 84.43(2) 7_546 5
Ce1 Ce1 Ce1 90.0 1_545 5
Ce1 Ce1 Ce1 90.0 1_565 5
Ce2 Ce1 Ce1 86.74(3) 5_556 5
Au Ce1 Ce1 42.197(13) 7_545 5
Au Ce1 Ce1 42.197(14) 7 5
O Ce1 O 28.54(15) 7_556 1_565
O Ce1 O 132.25(6) 7_546 1_565
O Ce1 O 60.36(5) . 1_565
P1 Ce1 O 109.40(5) . 1_565
P2 Ce1 O 44.29(5) 3_455 1_565
P2 Ce1 O 115.35(5) 3_445 1_565
P1 Ce1 O 113.83(5) 5 1_565
Au Ce1 O 141.70(5) 3_445 1_565
Au Ce1 O 70.78(5) 3_455 1_565
Ce1 Ce1 O 28.20(5) 7_556 1_565
Ce1 Ce1 O 96.25(5) 7_546 1_565
P2 Ce1 O 74.94(5) 5_656 1_565
Ce2 Ce1 O 66.77(5) . 1_565
Ce2 Ce1 O 62.85(5) 7_556 1_565
Ce2 Ce1 O 119.45(5) 7_546 1_565
Ce1 Ce1 O 150.37(5) 1_545 1_565
Ce1 Ce1 O 29.64(5) 1_565 1_565
Ce2 Ce1 O 93.68(5) 5_556 1_565
Au Ce1 O 139.39(5) 7_545 1_565
Au Ce1 O 86.39(5) 7 1_565
Ce1 Ce1 O 119.55(5) 5 1_565
O Ce1 O 132.25(6) 7_556 1_545
O Ce1 O 28.54(14) 7_546 1_545
O Ce1 O 60.36(5) . 1_545
P1 Ce1 O 109.40(5) . 1_545
P2 Ce1 O 115.35(5) 3_455 1_545
P2 Ce1 O 44.29(5) 3_445 1_545
P1 Ce1 O 113.83(5) 5 1_545
Au Ce1 O 70.78(5) 3_445 1_545
Au Ce1 O 141.70(5) 3_455 1_545
Ce1 Ce1 O 96.25(5) 7_556 1_545
Ce1 Ce1 O 28.20(5) 7_546 1_545
P2 Ce1 O 74.94(5) 5_656 1_545
Ce2 Ce1 O 66.77(5) . 1_545
Ce2 Ce1 O 119.45(5) 7_556 1_545
Ce2 Ce1 O 62.85(5) 7_546 1_545
Ce1 Ce1 O 29.64(5) 1_545 1_545
Ce1 Ce1 O 150.37(5) 1_565 1_545
Ce2 Ce1 O 93.68(5) 5_556 1_545
Au Ce1 O 86.39(5) 7_545 1_545
Au Ce1 O 139.39(5) 7 1_545
Ce1 Ce1 O 119.55(5) 5 1_545
O Ce1 O 120.73(9) 1_565 1_545
O Ce1 P2 130.66(10) 7_556 7_546
O Ce1 P2 84.76(9) 7_546 7_546
O Ce1 P2 72.30(9) . 7_546
P1 Ce1 P2 147.03(3) . 7_546
P2 Ce1 P2 65.825(17) 3_455 7_546
P2 Ce1 P2 16.76(2) 3_445 7_546
P1 Ce1 P2 75.78(4) 5 7_546
Au Ce1 P2 49.23(2) 3_445 7_546
Au Ce1 P2 83.14(2) 3_455 7_546
Ce1 Ce1 P2 102.65(3) 7_556 7_546
Ce1 Ce1 P2 75.21(3) 7_546 7_546
P2 Ce1 P2 124.70(4) 5_656 7_546
Ce2 Ce1 P2 40.61(2) . 7_546
Ce2 Ce1 P2 162.851(19) 7_556 7_546
Ce2 Ce1 P2 120.094(16) 7_546 7_546
Ce1 Ce1 P2 65.395(9) 1_545 7_546
Ce1 Ce1 P2 114.605(9) 1_565 7_546
Ce2 Ce1 P2 35.882(19) 5_556 7_546
Au Ce1 P2 118.105(18) 7_545 7_546
Au Ce1 P2 149.87(2) 7 7_546
Ce1 Ce1 P2 111.46(3) 5 7_546
O Ce1 P2 102.22(5) 1_565 7_546
O Ce1 P2 59.19(5) 1_545 7_546
O Ce1 P2 84.76(9) 7_556 7_556
O Ce1 P2 130.66(10) 7_546 7_556
O Ce1 P2 72.30(9) . 7_556
P1 Ce1 P2 147.03(3) . 7_556
P2 Ce1 P2 16.76(2) 3_455 7_556
P2 Ce1 P2 65.825(17) 3_445 7_556
P1 Ce1 P2 75.78(4) 5 7_556
Au Ce1 P2 83.14(2) 3_445 7_556
Au Ce1 P2 49.23(2) 3_455 7_556
Ce1 Ce1 P2 75.21(3) 7_556 7_556
Ce1 Ce1 P2 102.65(3) 7_546 7_556
P2 Ce1 P2 124.70(4) 5_656 7_556
Ce2 Ce1 P2 40.61(2) . 7_556
Ce2 Ce1 P2 120.094(17) 7_556 7_556
Ce2 Ce1 P2 162.851(19) 7_546 7_556
Ce1 Ce1 P2 114.605(9) 1_545 7_556
Ce1 Ce1 P2 65.395(9) 1_565 7_556
Ce2 Ce1 P2 35.882(18) 5_556 7_556
Au Ce1 P2 149.87(2) 7_545 7_556
Au Ce1 P2 118.105(18) 7 7_556
Ce1 Ce1 P2 111.46(3) 5 7_556
O Ce1 P2 59.19(5) 1_565 7_556
O Ce1 P2 102.22(5) 1_545 7_556
P2 Ce1 P2 49.210(18) 7_546 7_556
O Ce1 P1 129.61(9) 7_556 1_545
O Ce1 P1 35.03(11) 7_546 1_545
O Ce1 P1 112.83(5) . 1_545
P1 Ce1 P1 54.712(16) . 1_545
P2 Ce1 P1 161.31(3) 3_455 1_545
P2 Ce1 P1 82.70(3) 3_445 1_545
P1 Ce1 P1 85.97(3) 5 1_545
Au Ce1 P1 63.96(2) 3_445 1_545
Au Ce1 P1 127.38(3) 3_455 1_545
Ce1 Ce1 P1 131.18(3) 7_556 1_545
Ce1 Ce1 P1 74.26(3) 7_546 1_545
P2 Ce1 P1 80.78(3) 5_656 1_545
Ce2 Ce1 P1 124.584(16) . 1_545
Ce2 Ce1 P1 94.18(2) 7_556 1_545
Ce2 Ce1 P1 35.17(2) 7_546 1_545
Ce1 Ce1 P1 35.288(16) 1_545 1_545
Ce1 Ce1 P1 144.712(16) 1_565 1_545
Ce2 Ce1 P1 111.97(2) 5_556 1_545
Au Ce1 P1 27.628(14) 7_545 1_545
Au Ce1 P1 83.46(2) 7 1_545
Ce1 Ce1 P1 65.273(19) 5 1_545
O Ce1 P1 154.34(5) 1_565 1_545
O Ce1 P1 58.83(5) 1_545 1_545
P2 Ce1 P1 98.33(2) 7_546 1_545
P2 Ce1 P1 145.54(2) 7_556 1_545
O Ce1 P1 35.03(11) 7_556 1_565
O Ce1 P1 129.61(9) 7_546 1_565
O Ce1 P1 112.83(5) . 1_565
P1 Ce1 P1 54.712(16) . 1_565
P2 Ce1 P1 82.70(3) 3_455 1_565
P2 Ce1 P1 161.31(3) 3_445 1_565
P1 Ce1 P1 85.97(3) 5 1_565
Au Ce1 P1 127.38(3) 3_445 1_565
Au Ce1 P1 63.96(2) 3_455 1_565
Ce1 Ce1 P1 74.26(2) 7_556 1_565
Ce1 Ce1 P1 131.18(2) 7_546 1_565
P2 Ce1 P1 80.78(3) 5_656 1_565
Ce2 Ce1 P1 124.584(16) . 1_565
Ce2 Ce1 P1 35.17(2) 7_556 1_565
Ce2 Ce1 P1 94.18(2) 7_546 1_565
Ce1 Ce1 P1 144.712(16) 1_545 1_565
Ce1 Ce1 P1 35.288(16) 1_565 1_565
Ce2 Ce1 P1 111.97(2) 5_556 1_565
Au Ce1 P1 83.46(2) 7_545 1_565
Au Ce1 P1 27.628(14) 7 1_565
Ce1 Ce1 P1 65.273(19) 5 1_565
O Ce1 P1 58.83(5) 1_565 1_565
O Ce1 P1 154.34(5) 1_545 1_565
P2 Ce1 P1 145.541(19) 7_546 1_565
P2 Ce1 P1 98.33(2) 7_556 1_565
P1 Ce1 P1 109.42(3) 1_545 1_565
O Ce1 Au 66.62(10) 7_556 5_656
O Ce1 Au 66.62(10) 7_546 5_656
O Ce1 Au 33.96(9) . 5_656
P1 Ce1 Au 98.24(4) . 5_656
P2 Ce1 Au 98.43(3) 3_455 5_656
P2 Ce1 Au 98.43(3) 3_445 5_656
P1 Ce1 Au 178.75(3) 5 5_656
Au Ce1 Au 136.481(15) 3_445 5_656
Au Ce1 Au 136.481(14) 3_455 5_656
Ce1 Ce1 Au 37.735(14) 7_556 5_656
Ce1 Ce1 Au 37.735(15) 7_546 5_656
P2 Ce1 Au 24.34(3) 5_656 5_656
Ce2 Ce1 Au 71.04(3) . 5_656
Ce2 Ce1 Au 64.02(2) 7_556 5_656
Ce2 Ce1 Au 64.02(2) 7_546 5_656
Ce1 Ce1 Au 90.0 1_545 5_656
Ce1 Ce1 Au 90.0 1_565 5_656
Ce2 Ce1 Au 131.41(2) 5_556 5_656
Au Ce1 Au 106.74(2) 7_545 5_656
Au Ce1 Au 106.74(2) 7 5_656
Ce1 Ce1 Au 141.85(2) 5 5_656
O Ce1 Au 65.79(5) 1_565 5_656
O Ce1 Au 65.79(5) 1_545 5_656
P2 Ce1 Au 103.09(3) 7_546 5_656
P2 Ce1 Au 103.09(3) 7_556 5_656
P1 Ce1 Au 94.75(2) 1_545 5_656
P1 Ce1 Au 94.75(2) 1_565 5_656
O Ce1 P1 162.16(11) 7_556 5_545
O Ce1 P1 62.45(10) 7_546 5_545
O Ce1 P1 119.87(4) . 5_545
P1 Ce1 P1 85.75(3) . 5_545
P2 Ce1 P1 114.99(3) 3_455 5_545
P2 Ce1 P1 51.62(3) 3_445 5_545
P1 Ce1 P1 52.440(19) 5 5_545
Au Ce1 P1 17.586(16) 3_445 5_545
Au Ce1 P1 93.59(3) 3_455 5_545
Ce1 Ce1 P1 158.508(18) 7_556 5_545
Ce1 Ce1 P1 91.58(3) 7_546 5_545
P2 Ce1 P1 124.11(2) 5_656 5_545
Ce2 Ce1 P1 100.69(2) . 5_545
Ce2 Ce1 P1 135.14(2) 7_556 5_545
Ce2 Ce1 P1 81.04(3) 7_546 5_545
Ce1 Ce1 P1 37.560(19) 1_545 5_545
Ce1 Ce1 P1 142.440(19) 1_565 5_545
Ce2 Ce1 P1 65.60(2) 5_556 5_545
Au Ce1 P1 57.36(2) 7_545 5_545
Au Ce1 P1 102.15(3) 7 5_545
Ce1 Ce1 P1 61.90(2) 5 5_545
O Ce1 P1 159.28(5) 1_565 5_545
O Ce1 P1 63.72(5) 1_545 5_545
P2 Ce1 P1 61.33(3) 7_546 5_545
P2 Ce1 P1 100.39(3) 7_556 5_545
P1 Ce1 P1 46.38(3) 1_545 5_545
P1 Ce1 P1 127.17(2) 1_565 5_545
Au Ce1 P1 127.549(18) 5_656 5_545
O Ce1 P1 62.45(10) 7_556 5_565
O Ce1 P1 162.16(11) 7_546 5_565
O Ce1 P1 119.87(4) . 5_565
P1 Ce1 P1 85.75(3) . 5_565
P2 Ce1 P1 51.62(3) 3_455 5_565
P2 Ce1 P1 114.99(3) 3_445 5_565
P1 Ce1 P1 52.440(18) 5 5_565
Au Ce1 P1 93.59(3) 3_445 5_565
Au Ce1 P1 17.586(16) 3_455 5_565
Ce1 Ce1 P1 91.58(3) 7_556 5_565
Ce1 Ce1 P1 158.508(18) 7_546 5_565
P2 Ce1 P1 124.11(2) 5_656 5_565
Ce2 Ce1 P1 100.69(2) . 5_565
Ce2 Ce1 P1 81.04(3) 7_556 5_565
Ce2 Ce1 P1 135.14(2) 7_546 5_565
Ce1 Ce1 P1 142.440(18) 1_545 5_565
Ce1 Ce1 P1 37.560(18) 1_565 5_565
Ce2 Ce1 P1 65.60(2) 5_556 5_565
Au Ce1 P1 102.15(3) 7_545 5_565
Au Ce1 P1 57.36(2) 7 5_565
Ce1 Ce1 P1 61.90(2) 5 5_565
O Ce1 P1 63.72(5) 1_565 5_565
O Ce1 P1 159.28(5) 1_545 5_565
P2 Ce1 P1 100.39(3) 7_546 5_565
P2 Ce1 P1 61.33(2) 7_556 5_565
P1 Ce1 P1 127.17(2) 1_545 5_565
P1 Ce1 P1 46.38(3) 1_565 5_565
Au Ce1 P1 127.549(19) 5_656 5_565
P1 Ce1 P1 104.88(4) 5_545 5_565
O Ce2 P2 77.96(8) . 3_445
O Ce2 P2 77.96(8) . 3_455
P2 Ce2 P2 90.25(5) 3_445 3_455
O Ce2 P1 80.51(8) . 7_556
P2 Ce2 P1 158.45(4) 3_445 7_556
P2 Ce2 P1 86.16(4) 3_455 7_556
O Ce2 P1 80.51(8) . 7_546
P2 Ce2 P1 86.16(4) 3_445 7_546
P2 Ce2 P1 158.45(4) 3_455 7_546
P1 Ce2 P1 89.42(5) 7_556 7_546
O Ce2 Au 89.13(11) . 1_556
P2 Ce2 Au 132.13(3) 3_445 1_556
P2 Ce2 Au 132.13(3) 3_455 1_556
P1 Ce2 Au 46.08(3) 7_556 1_556
P1 Ce2 Au 46.08(3) 7_546 1_556
O Ce2 P1 154.40(11) . 1_556
P2 Ce2 P1 118.64(3) 3_445 1_556
P2 Ce2 P1 118.64(3) 3_455 1_556
P1 Ce2 P1 81.37(4) 7_556 1_556
P1 Ce2 P1 81.37(4) 7_546 1_556
Au Ce2 P1 65.27(4) 1_556 1_556
O Ce2 Au 138.682(19) . 7_556
P2 Ce2 Au 133.36(3) 3_445 7_556
P2 Ce2 Au 76.22(3) 3_455 7_556
P1 Ce2 Au 66.14(3) 7_556 7_556
P1 Ce2 Au 120.91(3) 7_546 7_556
Au Ce2 Au 84.90(2) 1_556 7_556
P1 Ce2 Au 43.892(14) 1_556 7_556
O Ce2 Au 138.682(19) . 7_546
P2 Ce2 Au 76.22(3) 3_445 7_546
P2 Ce2 Au 133.36(3) 3_455 7_546
P1 Ce2 Au 120.91(3) 7_556 7_546
P1 Ce2 Au 66.14(3) 7_546 7_546
Au Ce2 Au 84.90(2) 1_556 7_546
P1 Ce2 Au 43.892(13) 1_556 7_546
Au Ce2 Au 81.474(17) 7_556 7_546
O Ce2 P2 118.62(8) . 7_546
P2 Ce2 P2 40.66(5) 3_445 7_546
P2 Ce2 P2 98.51(3) 3_455 7_546
P1 Ce2 P2 160.83(4) 7_556 7_546
P1 Ce2 P2 92.55(4) 7_546 7_546
Au Ce2 P2 127.47(3) 1_556 7_546
P1 Ce2 P2 80.08(4) 1_556 7_546
Au Ce2 P2 96.77(3) 7_556 7_546
Au Ce2 P2 44.20(3) 7_546 7_546
O Ce2 P2 118.62(8) . 7_556
P2 Ce2 P2 98.51(3) 3_445 7_556
P2 Ce2 P2 40.66(5) 3_455 7_556
P1 Ce2 P2 92.55(4) 7_556 7_556
P1 Ce2 P2 160.83(4) 7_546 7_556
Au Ce2 P2 127.47(3) 1_556 7_556
P1 Ce2 P2 80.08(4) 1_556 7_556
Au Ce2 P2 44.20(3) 7_556 7_556
Au Ce2 P2 96.77(3) 7_546 7_556
P2 Ce2 P2 79.53(4) 7_546 7_556
O Ce2 Ce1 37.51(11) . .
P2 Ce2 Ce1 54.84(3) 3_445 .
P2 Ce2 Ce1 54.84(3) 3_455 .
P1 Ce2 Ce1 106.86(3) 7_556 .
P1 Ce2 Ce1 106.86(3) 7_546 .
Au Ce2 Ce1 126.64(2) 1_556 .
P1 Ce2 Ce1 168.09(3) 1_556 .
Au Ce2 Ce1 131.058(11) 7_556 .
Au Ce2 Ce1 131.058(12) 7_546 .
P2 Ce2 Ce1 90.80(3) 7_546 .
P2 Ce2 Ce1 90.80(3) 7_556 .
O Ce2 Ce1 35.23(4) . 7_556
P2 Ce2 Ce1 110.05(3) 3_445 7_556
P2 Ce2 Ce1 64.53(4) 3_455 7_556
P1 Ce2 Ce1 49.59(3) 7_556 7_556
P1 Ce2 Ce1 96.84(3) 7_546 7_556
Au Ce2 Ce1 78.44(2) 1_556 7_556
P1 Ce2 Ce1 130.95(2) 1_556 7_556
Au Ce2 Ce1 103.815(16) 7_556 7_556
Au Ce2 Ce1 161.906(14) 7_546 7_556
P2 Ce2 Ce1 148.55(3) 7_546 7_556
P2 Ce2 Ce1 98.94(3) 7_556 7_556
Ce1 Ce2 Ce1 57.754(18) . 7_556
O Ce2 Ce1 35.23(4) . 7_546
P2 Ce2 Ce1 64.53(4) 3_445 7_546
P2 Ce2 Ce1 110.05(3) 3_455 7_546
P1 Ce2 Ce1 96.84(3) 7_556 7_546
P1 Ce2 Ce1 49.59(3) 7_546 7_546
Au Ce2 Ce1 78.44(2) 1_556 7_546
P1 Ce2 Ce1 130.96(2) 1_556 7_546
Au Ce2 Ce1 161.906(14) 7_556 7_546
Au Ce2 Ce1 103.815(16) 7_546 7_546
P2 Ce2 Ce1 98.94(3) 7_546 7_546
P2 Ce2 Ce1 148.55(3) 7_556 7_546
Ce1 Ce2 Ce1 57.754(18) . 7_546
Ce1 Ce2 Ce1 66.096(18) 7_556 7_546
O Ce2 Ce2 103.52(11) . 5_556
P2 Ce2 Ce2 52.65(3) 3_445 5_556
P2 Ce2 Ce2 52.65(3) 3_455 5_556
P1 Ce2 Ce2 135.29(3) 7_556 5_556
P1 Ce2 Ce2 135.29(3) 7_546 5_556
Au Ce2 Ce2 167.348(15) 1_556 5_556
P1 Ce2 Ce2 102.08(4) 1_556 5_556
Au Ce2 Ce2 85.52(2) 7_556 5_556
Au Ce2 Ce2 85.52(2) 7_546 5_556
P2 Ce2 Ce2 45.85(3) 7_546 5_556
P2 Ce2 Ce2 45.85(3) 7_556 5_556
Ce1 Ce2 Ce2 66.01(2) . 5_556
Ce1 Ce2 Ce2 111.94(2) 7_556 5_556
Ce1 Ce2 Ce2 111.94(2) 7_546 5_556
O Ce2 Ce2 90.000(1) . 1_565
P2 Ce2 Ce2 135.12(3) 3_445 1_565
P2 Ce2 Ce2 44.88(3) 3_455 1_565
P1 Ce2 Ce2 45.29(2) 7_556 1_565
P1 Ce2 Ce2 134.71(3) 7_546 1_565
Au Ce2 Ce2 90.0 1_556 1_565
P1 Ce2 Ce2 90.0 1_556 1_565
Au Ce2 Ce2 49.263(9) 7_556 1_565
Au Ce2 Ce2 130.737(9) 7_546 1_565
P2 Ce2 Ce2 129.76(2) 7_546 1_565
P2 Ce2 Ce2 50.23(2) 7_556 1_565
Ce1 Ce2 Ce2 90.0 . 1_565
Ce1 Ce2 Ce2 56.952(8) 7_556 1_565
Ce1 Ce2 Ce2 123.048(9) 7_546 1_565
Ce2 Ce2 Ce2 90.0 5_556 1_565
O Ce2 Ce2 90.000(1) . 1_545
P2 Ce2 Ce2 44.88(3) 3_445 1_545
P2 Ce2 Ce2 135.12(3) 3_455 1_545
P1 Ce2 Ce2 134.71(2) 7_556 1_545
P1 Ce2 Ce2 45.29(3) 7_546 1_545
Au Ce2 Ce2 90.0 1_556 1_545
P1 Ce2 Ce2 90.0 1_556 1_545
Au Ce2 Ce2 130.737(8) 7_556 1_545
Au Ce2 Ce2 49.263(8) 7_546 1_545
P2 Ce2 Ce2 50.23(2) 7_546 1_545
P2 Ce2 Ce2 129.76(2) 7_556 1_545
Ce1 Ce2 Ce2 90.0 . 1_545
Ce1 Ce2 Ce2 123.048(9) 7_556 1_545
Ce1 Ce2 Ce2 56.952(9) 7_546 1_545
Ce2 Ce2 Ce2 90.0 5_556 1_545
Ce2 Ce2 Ce2 180.0 1_565 1_545
O Ce2 Ce1 157.14(11) . 5_556
P2 Ce2 Ce1 86.00(3) 3_445 5_556
P2 Ce2 Ce1 86.00(3) 3_455 5_556
P1 Ce2 Ce1 114.86(3) 7_556 5_556
P1 Ce2 Ce1 114.86(3) 7_546 5_556
Au Ce2 Ce1 113.73(3) 1_556 5_556
P1 Ce2 Ce1 48.46(3) 1_556 5_556
Au Ce2 Ce1 49.222(11) 7_556 5_556
Au Ce2 Ce1 49.222(11) 7_546 5_556
P2 Ce2 Ce1 47.55(2) 7_546 5_556
P2 Ce2 Ce1 47.55(2) 7_556 5_556
Ce1 Ce2 Ce1 119.63(2) . 5_556
Ce1 Ce2 Ce1 145.663(10) 7_556 5_556
Ce1 Ce2 Ce1 145.663(9) 7_546 5_556
Ce2 Ce2 Ce1 53.62(2) 5_556 5_556
Ce2 Ce2 Ce1 90.0 1_565 5_556
Ce2 Ce2 Ce1 90.0 1_545 5_556
O Ce2 O 34.80(9) . 7_546
P2 Ce2 O 43.47(5) 3_445 7_546
P2 Ce2 O 85.45(5) 3_455 7_546
P1 Ce2 O 115.00(5) 7_556 7_546
P1 Ce2 O 77.34(5) 7_546 7_546
Au Ce2 O 109.31(6) 1_556 7_546
P1 Ce2 O 152.72(3) 1_556 7_546
Au Ce2 O 161.58(4) 7_556 7_546
Au Ce2 O 110.70(3) 7_546 7_546
P2 Ce2 O 83.99(5) 7_546 7_546
P2 Ce2 O 118.61(6) 7_556 7_546
Ce1 Ce2 O 30.65(4) . 7_546
Ce1 Ce2 O 69.05(3) 7_556 7_546
Ce1 Ce2 O 31.24(5) 7_546 7_546
Ce2 Ce2 O 81.86(6) 5_556 7_546
Ce2 Ce2 O 117.14(2) 1_565 7_546
Ce2 Ce2 O 62.86(2) 1_545 7_546
Ce1 Ce2 O 128.56(5) 5_556 7_546
O Ce2 O 34.80(9) . 7_556
P2 Ce2 O 85.45(5) 3_445 7_556
P2 Ce2 O 43.47(5) 3_455 7_556
P1 Ce2 O 77.34(6) 7_556 7_556
P1 Ce2 O 115.00(5) 7_546 7_556
Au Ce2 O 109.31(6) 1_556 7_556
P1 Ce2 O 152.72(3) 1_556 7_556
Au Ce2 O 110.70(3) 7_556 7_556
Au Ce2 O 161.58(4) 7_546 7_556
P2 Ce2 O 118.61(6) 7_546 7_556
P2 Ce2 O 83.99(5) 7_556 7_556
Ce1 Ce2 O 30.65(4) . 7_556
Ce1 Ce2 O 31.24(5) 7_556 7_556
Ce1 Ce2 O 69.05(4) 7_546 7_556
Ce2 Ce2 O 81.86(6) 5_556 7_556
Ce2 Ce2 O 62.86(2) 1_565 7_556
Ce2 Ce2 O 117.14(2) 1_545 7_556
Ce1 Ce2 O 128.56(5) 5_556 7_556
O Ce2 O 54.27(5) 7_546 7_556
O Ce2 Ce2 120.48(9) . 7_557
P2 Ce2 Ce2 156.92(3) 3_445 7_557
P2 Ce2 Ce2 106.43(3) 3_455 7_557
P1 Ce2 Ce2 42.19(3) 7_556 7_557
P1 Ce2 Ce2 83.78(3) 7_546 7_557
Au Ce2 Ce2 43.324(16) 1_556 7_557
P1 Ce2 Ce2 39.18(2) 1_556 7_557
Au Ce2 Ce2 41.577(16) 7_556 7_557
Au Ce2 Ce2 80.716(17) 7_546 7_557
P2 Ce2 Ce2 119.11(3) 7_546 7_557
P2 Ce2 Ce2 84.92(3) 7_556 7_557
Ce1 Ce2 Ce2 148.220(11) . 7_557
Ce1 Ce2 Ce2 91.778(18) 7_556 7_557
Ce1 Ce2 Ce2 121.42(2) 7_546 7_557
Ce2 Ce2 Ce2 126.60(2) 5_556 7_557
Ce2 Ce2 Ce2 63.286(9) 1_565 7_557
Ce2 Ce2 Ce2 116.714(9) 1_545 7_557
Ce1 Ce2 Ce2 79.52(2) 5_556 7_557
O Ce2 Ce2 150.91(5) 7_546 7_557
O Ce2 Ce2 117.63(4) 7_556 7_557
O Ce2 Ce2 120.48(9) . 7_547
P2 Ce2 Ce2 106.43(3) 3_445 7_547
P2 Ce2 Ce2 156.92(3) 3_455 7_547
P1 Ce2 Ce2 83.78(3) 7_556 7_547
P1 Ce2 Ce2 42.19(3) 7_546 7_547
Au Ce2 Ce2 43.324(16) 1_556 7_547
P1 Ce2 Ce2 39.18(2) 1_556 7_547
Au Ce2 Ce2 80.716(17) 7_556 7_547
Au Ce2 Ce2 41.577(16) 7_546 7_547
P2 Ce2 Ce2 84.92(4) 7_546 7_547
P2 Ce2 Ce2 119.11(3) 7_556 7_547
Ce1 Ce2 Ce2 148.220(11) . 7_547
Ce1 Ce2 Ce2 121.42(2) 7_556 7_547
Ce1 Ce2 Ce2 91.778(18) 7_546 7_547
Ce2 Ce2 Ce2 126.60(2) 5_556 7_547
Ce2 Ce2 Ce2 116.714(9) 1_565 7_547
Ce2 Ce2 Ce2 63.286(9) 1_545 7_547
Ce1 Ce2 Ce2 79.52(2) 5_556 7_547
O Ce2 Ce2 117.63(4) 7_546 7_547
O Ce2 Ce2 150.91(5) 7_556 7_547
Ce2 Ce2 Ce2 53.428(18) 7_557 7_547
O Ce2 O 60.60(4) . 1_565
P2 Ce2 O 121.00(6) 3_445 1_565
P2 Ce2 O 43.97(6) 3_455 1_565
P1 Ce2 O 46.06(6) 7_556 1_565
P1 Ce2 O 122.14(6) 7_546 1_565
Au Ce2 O 89.57(5) 1_556 1_565
P1 Ce2 O 116.28(5) 1_556 1_565
Au Ce2 O 78.47(4) 7_556 1_565
Au Ce2 O 159.59(4) 7_546 1_565
P2 Ce2 O 142.41(6) 7_546 1_565
P2 Ce2 O 71.21(5) 7_556 1_565
Ce1 Ce2 O 67.08(5) . 1_565
Ce1 Ce2 O 28.83(4) 7_556 1_565
Ce1 Ce2 O 94.25(4) 7_546 1_565
Ce2 Ce2 O 96.59(5) 5_556 1_565
Ce2 Ce2 O 29.40(4) 1_565 1_565
Ce2 Ce2 O 150.60(4) 1_545 1_565
Ce1 Ce2 O 116.89(4) 5_556 1_565
O Ce2 O 89.68(3) 7_546 1_565
O Ce2 O 36.83(8) 7_556 1_565
Ce2 Ce2 O 81.80(5) 7_557 1_565
Ce2 Ce2 O 129.84(5) 7_547 1_565
O Ce2 O 60.60(4) . 1_545
P2 Ce2 O 43.97(6) 3_445 1_545
P2 Ce2 O 121.00(6) 3_455 1_545
P1 Ce2 O 122.14(6) 7_556 1_545
P1 Ce2 O 46.06(6) 7_546 1_545
Au Ce2 O 89.57(5) 1_556 1_545
P1 Ce2 O 116.28(5) 1_556 1_545
Au Ce2 O 159.59(4) 7_556 1_545
Au Ce2 O 78.47(4) 7_546 1_545
P2 Ce2 O 71.21(5) 7_546 1_545
P2 Ce2 O 142.41(6) 7_556 1_545
Ce1 Ce2 O 67.08(5) . 1_545
Ce1 Ce2 O 94.25(4) 7_556 1_545
Ce1 Ce2 O 28.83(4) 7_546 1_545
Ce2 Ce2 O 96.59(5) 5_556 1_545
Ce2 Ce2 O 150.60(4) 1_565 1_545
Ce2 Ce2 O 29.40(4) 1_545 1_545
Ce1 Ce2 O 116.89(4) 5_556 1_545
O Ce2 O 36.83(7) 7_546 1_545
O Ce2 O 89.68(3) 7_556 1_545
Ce2 Ce2 O 129.84(5) 7_557 1_545
Ce2 Ce2 O 81.80(5) 7_547 1_545
O Ce2 O 121.20(8) 1_565 1_545
O Ce2 Au 72.99(10) . 3_445
P2 Ce2 Au 20.32(2) 3_445 3_445
P2 Ce2 Au 69.98(3) 3_455 3_445
P1 Ce2 Au 147.27(3) 7_556 3_445
P1 Ce2 Au 104.48(3) 7_546 3_445
Au Ce2 Au 148.705(13) 1_556 3_445
P1 Ce2 Au 129.42(3) 1_556 3_445
Au Ce2 Au 125.45(2) 7_556 3_445
Au Ce2 Au 91.812(17) 7_546 3_445
P2 Ce2 Au 49.83(3) 7_546 3_445
P2 Ce2 Au 83.83(3) 7_556 3_445
Ce1 Ce2 Au 40.969(14) . 3_445
Ce1 Ce2 Au 98.72(2) 7_556 3_445
Ce1 Ce2 Au 72.15(2) 7_546 3_445
Ce2 Ce2 Au 39.928(15) 5_556 3_445
Ce2 Ce2 Au 114.843(9) 1_565 3_445
Ce2 Ce2 Au 65.157(9) 1_545 3_445
Ce1 Ce2 Au 86.32(2) 5_556 3_445
O Ce2 Au 43.40(5) 7_546 3_445
O Ce2 Au 69.92(5) 7_556 3_445
Ce2 Ce2 Au 165.660(12) 7_557 3_445
Ce2 Ce2 Au 126.236(18) 7_547 3_445
O Ce2 Au 102.85(5) 1_565 3_445
O Ce2 Au 59.36(5) 1_545 3_445
O Ce2 Au 72.99(10) . 3_455
P2 Ce2 Au 69.98(3) 3_445 3_455
P2 Ce2 Au 20.32(2) 3_455 3_455
P1 Ce2 Au 104.48(3) 7_556 3_455
P1 Ce2 Au 147.27(3) 7_546 3_455
Au Ce2 Au 148.705(13) 1_556 3_455
P1 Ce2 Au 129.42(3) 1_556 3_455
Au Ce2 Au 91.812(18) 7_556 3_455
Au Ce2 Au 125.45(2) 7_546 3_455
P2 Ce2 Au 83.83(3) 7_546 3_455
P2 Ce2 Au 49.83(3) 7_556 3_455
Ce1 Ce2 Au 40.969(14) . 3_455
Ce1 Ce2 Au 72.15(2) 7_556 3_455
Ce1 Ce2 Au 98.72(2) 7_546 3_455
Ce2 Ce2 Au 39.928(16) 5_556 3_455
Ce2 Ce2 Au 65.157(9) 1_565 3_455
Ce2 Ce2 Au 114.843(9) 1_545 3_455
Ce1 Ce2 Au 86.32(2) 5_556 3_455
O Ce2 Au 69.92(5) 7_546 3_455
O Ce2 Au 43.40(5) 7_556 3_455
Ce2 Ce2 Au 126.236(18) 7_557 3_455
Ce2 Ce2 Au 165.660(12) 7_547 3_455
O Ce2 Au 59.36(5) 1_565 3_455
O Ce2 Au 102.85(5) 1_545 3_455
Au Ce2 Au 49.686(19) 3_445 3_455
O Ce2 O 129.91(8) . 5_556
P2 Ce2 O 67.46(5) 3_445 5_556
P2 Ce2 O 67.46(5) 3_455 5_556
P1 Ce2 O 129.50(3) 7_556 5_556
P1 Ce2 O 129.50(4) 7_546 5_556
Au Ce2 O 140.96(5) 1_556 5_556
P1 Ce2 O 75.69(6) 1_556 5_556
Au Ce2 O 66.11(4) 7_556 5_556
Au Ce2 O 66.11(4) 7_546 5_556
P2 Ce2 O 39.78(2) 7_546 5_556
P2 Ce2 O 39.78(2) 7_556 5_556
Ce1 Ce2 O 92.40(5) . 5_556
Ce1 Ce2 O 131.93(4) 7_556 5_556
Ce1 Ce2 O 131.93(4) 7_546 5_556
Ce2 Ce2 O 26.39(5) 5_556 5_556
Ce2 Ce2 O 90.0 1_565 5_556
Ce2 Ce2 O 90.000(1) 1_545 5_556
Ce1 Ce2 O 27.24(5) 5_556 5_556
O Ce2 O 105.28(8) 7_546 5_556
O Ce2 O 105.28(8) 7_556 5_556
Ce2 Ce2 O 103.80(5) 7_557 5_556
Ce2 Ce2 O 103.80(5) 7_547 5_556
O Ce2 O 108.36(5) 1_565 5_556
O Ce2 O 108.36(5) 1_545 5_556
Au Ce2 O 61.88(5) 3_445 5_556
Au Ce2 O 61.88(5) 3_455 5_556
O Ce2 Au 89.48(7) . 1_566
P2 Ce2 Au 165.64(3) 3_445 1_566
P2 Ce2 Au 80.22(3) 3_455 1_566
P1 Ce2 Au 11.97(2) 7_556 1_566
P1 Ce2 Au 98.75(3) 7_546 1_566
Au Ce2 Au 53.459(12) 1_556 1_566
P1 Ce2 Au 75.58(2) 1_556 1_566
Au Ce2 Au 54.744(17) 7_556 1_566
Au Ce2 Au 118.125(17) 7_546 1_566
P2 Ce2 Au 151.18(2) 7_546 1_566
P2 Ce2 Au 81.27(3) 7_556 1_566
Ce1 Ce2 Au 110.813(15) . 1_566
Ce1 Ce2 Au 56.123(14) 7_556 1_566
Ce1 Ce2 Au 108.60(2) 7_546 1_566
Ce2 Ce2 Au 125.517(13) 5_556 1_566
Ce2 Ce2 Au 36.541(13) 1_565 1_566
Ce2 Ce2 Au 143.459(13) 1_545 1_566
Ce1 Ce2 Au 103.860(16) 5_556 1_566
O Ce2 Au 124.29(4) 7_546 1_566
O Ce2 Au 80.23(4) 7_556 1_566
Ce2 Ce2 Au 37.410(9) 7_557 1_566
Ce2 Ce2 Au 85.87(2) 7_547 1_566
O Ce2 Au 45.22(5) 1_565 1_566
O Ce2 Au 134.07(5) 1_545 1_566
Au Ce2 Au 147.813(8) 3_445 1_566
Au Ce2 Au 99.86(2) 3_455 1_566
O Ce2 Au 117.55(3) 5_556 1_566
O Ce2 Au 89.48(7) . 1_546
P2 Ce2 Au 80.22(3) 3_445 1_546
P2 Ce2 Au 165.64(3) 3_455 1_546
P1 Ce2 Au 98.75(3) 7_556 1_546
P1 Ce2 Au 11.97(2) 7_546 1_546
Au Ce2 Au 53.459(13) 1_556 1_546
P1 Ce2 Au 75.58(2) 1_556 1_546
Au Ce2 Au 118.125(17) 7_556 1_546
Au Ce2 Au 54.744(17) 7_546 1_546
P2 Ce2 Au 81.27(3) 7_546 1_546
P2 Ce2 Au 151.18(2) 7_556 1_546
Ce1 Ce2 Au 110.813(16) . 1_546
Ce1 Ce2 Au 108.60(2) 7_556 1_546
Ce1 Ce2 Au 56.123(13) 7_546 1_546
Ce2 Ce2 Au 125.517(14) 5_556 1_546
Ce2 Ce2 Au 143.459(12) 1_565 1_546
Ce2 Ce2 Au 36.541(13) 1_545 1_546
Ce1 Ce2 Au 103.860(17) 5_556 1_546
O Ce2 Au 80.23(4) 7_546 1_546
O Ce2 Au 124.29(4) 7_556 1_546
Ce2 Ce2 Au 85.87(2) 7_557 1_546
Ce2 Ce2 Au 37.410(8) 7_547 1_546
O Ce2 Au 134.07(5) 1_565 1_546
O Ce2 Au 45.22(5) 1_545 1_546
Au Ce2 Au 99.86(2) 3_445 1_546
Au Ce2 Au 147.813(8) 3_455 1_546
O Ce2 Au 117.55(3) 5_556 1_546
Au Ce2 Au 106.92(3) 1_566 1_546
O Ce2 P1 122.93(4) . 1_566
P2 Ce2 P1 148.69(3) 3_445 1_566
P2 Ce2 P1 73.95(3) 3_455 1_566
P1 Ce2 P1 49.33(4) 7_556 1_566
P1 Ce2 P1 118.09(2) 7_546 1_566
Au Ce2 P1 75.39(2) 1_556 1_566
P1 Ce2 P1 52.926(16) 1_556 1_566
Au Ce2 P1 17.233(16) 7_556 1_566
Au Ce2 P1 94.95(2) 7_546 1_566
P2 Ce2 P1 113.99(3) 7_546 1_566
P2 Ce2 P1 52.11(3) 7_556 1_566
Ce1 Ce2 P1 126.148(16) . 1_566
Ce1 Ce2 P1 87.71(2) 7_556 1_566
Ce1 Ce2 P1 146.12(2) 7_546 1_566
Ce2 Ce2 P1 97.25(2) 5_556 1_566
Ce2 Ce2 P1 37.074(15) 1_565 1_566
Ce2 Ce2 P1 142.926(15) 1_545 1_566
Ce1 Ce2 P1 66.435(19) 5_556 1_566
O Ce2 P1 154.12(3) 7_546 1_566
O Ce2 P1 99.90(3) 7_556 1_566
Ce2 Ce2 P1 34.313(17) 7_557 1_566
Ce2 Ce2 P1 83.76(2) 7_547 1_566
O Ce2 P1 64.64(5) 1_565 1_566
O Ce2 P1 164.15(5) 1_545 1_566
Au Ce2 P1 135.89(2) 3_445 1_566
Au Ce2 P1 92.73(2) 3_455 1_566
O Ce2 P1 81.43(4) 5_556 1_566
Au Ce2 P1 37.70(2) 1_566 1_566
Au Ce2 P1 119.40(2) 1_546 1_566
P1 Au P1 123.05(7) 7_545 7
P1 Au P2 118.44(3) 7_545 .
P1 Au P2 118.44(3) 7 .
P1 Au Ce2 64.15(4) 7_545 1_554
P1 Au Ce2 64.15(4) 7 1_554
P2 Au Ce2 158.95(4) . 1_554
P1 Au Ce2 139.25(4) 7_545 7_556
P1 Au Ce2 67.06(4) 7 7_556
P2 Au Ce2 69.31(3) . 7_556
Ce2 Au Ce2 95.10(2) 1_554 7_556
P1 Au Ce2 67.06(4) 7_545 7_546
P1 Au Ce2 139.25(4) 7 7_546
P2 Au Ce2 69.31(3) . 7_546
Ce2 Au Ce2 95.10(2) 1_554 7_546
Ce2 Au Ce2 81.474(17) 7_556 7_546
P1 Au Ce1 137.93(4) 7_545 3
P1 Au Ce1 67.41(4) 7 3
P2 Au Ce1 65.92(3) . 3
Ce2 Au Ce1 127.904(18) 1_554 3
Ce2 Au Ce1 82.74(2) 7_556 3
Ce2 Au Ce1 135.237(19) 7_546 3
P1 Au Ce1 67.41(4) 7_545 3_545
P1 Au Ce1 137.93(4) 7 3_545
P2 Au Ce1 65.92(3) . 3_545
Ce2 Au Ce1 127.904(18) 1_554 3_545
Ce2 Au Ce1 135.237(19) 7_556 3_545
Ce2 Au Ce1 82.743(19) 7_546 3_545
Ce1 Au Ce1 79.70(3) 3 3_545
P1 Au P1 86.24(4) 7_545 .
P1 Au P1 86.24(4) 7 .
P2 Au P1 100.71(5) . .
Ce2 Au P1 58.23(3) 1_554 .
Ce2 Au P1 53.63(2) 7_556 .
Ce2 Au P1 53.63(2) 7_546 .
Ce1 Au P1 135.631(17) 3 .
Ce1 Au P1 135.631(17) 3_545 .
P1 Au O 102.28(5) 7_545 5_656
P1 Au O 102.28(5) 7 5_656
P2 Au O 60.69(8) . 5_656
Ce2 Au O 140.37(7) 1_554 5_656
Ce2 Au O 114.30(5) 7_556 5_656
Ce2 Au O 114.30(5) 7_546 5_656
Ce1 Au O 39.933(13) 3 5_656
Ce1 Au O 39.933(13) 3_545 5_656
P1 Au O 161.40(7) . 5_656
P1 Au P2 114.49(4) 7_545 5_656
P1 Au P2 114.49(3) 7 5_656
P2 Au P2 32.42(6) . 5_656
Ce2 Au P2 126.53(3) 1_554 5_656
Ce2 Au P2 48.887(16) 7_556 5_656
Ce2 Au P2 48.887(16) 7_546 5_656
Ce1 Au P2 90.24(3) 3 5_656
Ce1 Au P2 90.24(3) 3_545 5_656
P1 Au P2 68.30(4) . 5_656
O Au P2 93.11(8) 5_656 5_656
P1 Au O 62.40(3) 7_545 1_554
P1 Au O 62.40(3) 7 1_554
P2 Au O 163.49(7) . 1_554
Ce2 Au O 37.56(6) 1_554 1_554
Ce2 Au O 121.95(4) 7_556 1_554
Ce2 Au O 121.95(4) 7_546 1_554
Ce1 Au O 101.91(5) 3 1_554
Ce1 Au O 101.91(5) 3_545 1_554
P1 Au O 95.79(7) . 1_554
O Au O 102.80(9) 5_656 1_554
P2 Au O 164.09(6) 5_656 1_554
P1 Au Au 151.52(3) 7_545 1_565
P1 Au Au 28.48(3) 7 1_565
P2 Au Au 90.0 . 1_565
Ce2 Au Au 90.0 1_554 1_565
Ce2 Au Au 49.263(8) 7_556 1_565
Ce2 Au Au 130.736(8) 7_546 1_565
Ce1 Au Au 50.149(13) 3 1_565
Ce1 Au Au 129.852(13) 3_545 1_565
P1 Au Au 90.0 . 1_565
O Au Au 90.0 5_656 1_565
P2 Au Au 90.0 5_656 1_565
O Au Au 90.0 1_554 1_565
P1 Au Au 28.48(3) 7_545 1_545
P1 Au Au 151.52(3) 7 1_545
P2 Au Au 90.0 . 1_545
Ce2 Au Au 90.0 1_554 1_545
Ce2 Au Au 130.736(9) 7_556 1_545
Ce2 Au Au 49.263(8) 7_546 1_545
Ce1 Au Au 129.852(13) 3 1_545
Ce1 Au Au 50.149(13) 3_545 1_545
P1 Au Au 90.0 . 1_545
O Au Au 90.0 5_656 1_545
P2 Au Au 90.0 5_656 1_545
O Au Au 90.0 1_554 1_545
Au Au Au 180.0 1_565 1_545
P1 Au Au 52.34(4) 7_545 7_545
P1 Au Au 104.65(4) 7 7_545
P2 Au Au 114.44(4) . 7_545
Ce2 Au Au 48.592(19) 1_554 7_545
Ce2 Au Au 87.31(2) 7_556 7_545
Ce2 Au Au 46.505(17) 7_546 7_545
Ce1 Au Au 169.140(7) 3 7_545
Ce1 Au Au 110.63(2) 3_545 7_545
P1 Au Au 33.906(17) . 7_545
O Au Au 150.553(11) 5_656 7_545
P2 Au Au 86.47(3) 5_656 7_545
O Au Au 79.70(6) 1_554 7_545
Au Au Au 119.432(10) 1_565 7_545
Au Au Au 60.567(11) 1_545 7_545
P1 Au Au 104.65(4) 7_545 7
P1 Au Au 52.34(4) 7 7
P2 Au Au 114.44(4) . 7
Ce2 Au Au 48.592(18) 1_554 7
Ce2 Au Au 46.505(17) 7_556 7
Ce2 Au Au 87.31(2) 7_546 7
Ce1 Au Au 110.63(2) 3 7
Ce1 Au Au 169.140(6) 3_545 7
P1 Au Au 33.906(17) . 7
O Au Au 150.553(12) 5_656 7
P2 Au Au 86.47(3) 5_656 7
O Au Au 79.70(6) 1_554 7
Au Au Au 60.567(10) 1_565 7
Au Au Au 119.432(11) 1_545 7
Au Au Au 58.87(2) 7_545 7
P1 Au Ce1 38.57(3) 7_545 7_545
P1 Au Ce1 92.85(4) 7 7_545
P2 Au Ce1 138.21(3) . 7_545
Ce2 Au Ce1 58.18(2) 1_554 7_545
Ce2 Au Ce1 152.459(14) 7_556 7_545
Ce2 Au Ce1 105.627(15) 7_546 7_545
Ce1 Au Ce1 107.578(18) 3 7_545
Ce1 Au Ce1 72.29(2) 3_545 7_545
P1 Au Ce1 108.82(3) . 7_545
O Au Ce1 87.46(7) 5_656 7_545
P2 Au Ce1 151.772(7) 5_656 7_545
O Au Ce1 31.97(3) 1_554 7_545
Au Au Ce1 118.227(7) 1_565 7_545
Au Au Ce1 61.773(7) 1_545 7_545
Au Au Ce1 79.56(2) 7_545 7_545
Au Au Ce1 106.48(3) 7 7_545
P1 Au Ce1 92.85(4) 7_545 7
P1 Au Ce1 38.57(3) 7 7
P2 Au Ce1 138.21(3) . 7
Ce2 Au Ce1 58.179(19) 1_554 7
Ce2 Au Ce1 105.627(14) 7_556 7
Ce2 Au Ce1 152.459(13) 7_546 7
Ce1 Au Ce1 72.29(2) 3 7
Ce1 Au Ce1 107.578(19) 3_545 7
P1 Au Ce1 108.82(3) . 7
O Au Ce1 87.46(7) 5_656 7
P2 Au Ce1 151.772(7) 5_656 7
O Au Ce1 31.97(3) 1_554 7
Au Au Ce1 61.773(8) 1_565 7
Au Au Ce1 118.227(7) 1_545 7
Au Au Ce1 106.48(3) 7_545 7
Au Au Ce1 79.562(19) 7 7
Ce1 Au Ce1 56.454(15) 7_545 7
P1 Au Au 77.11(4) 7_545 5_655
P1 Au Au 77.11(4) 7 5_655
P2 Au Au 115.09(4) . 5_655
Ce2 Au Au 85.96(3) 1_554 5_655
Ce2 Au Au 139.190(9) 7_556 5_655
Ce2 Au Au 139.190(8) 7_546 5_655
Ce1 Au Au 65.419(18) 3 5_655
Ce1 Au Au 65.419(18) 3_545 5_655
P1 Au Au 144.19(3) . 5_655
O Au Au 54.40(7) 5_656 5_655
P2 Au Au 147.51(3) 5_656 5_655
O Au Au 48.40(6) 1_554 5_655
Au Au Au 90.0 1_565 5_655
Au Au Au 90.0 1_545 5_655
Au Au Au 121.24(2) 7_545 5_655
Au Au Au 121.24(2) 7 5_655
Ce1 Au Au 42.160(13) 7_545 5_655
Ce1 Au Au 42.160(12) 7 5_655
P1 Au P1 106.58(3) 7_545 3
P1 Au P1 60.36(5) 7 3
P2 Au P1 100.17(4) . 3
Ce2 Au P1 98.67(3) 1_554 3
Ce2 Au P1 111.216(17) 7_556 3
Ce2 Au P1 160.198(16) 7_546 3
Ce1 Au P1 38.41(2) 3 3
Ce1 Au P1 77.58(2) 3_545 3
P1 Au P1 146.15(3) . 3
O Au P1 47.18(6) 5_656 3
P2 Au P1 128.33(3) 5_656 3
O Au P1 65.23(6) 1_554 3
Au Au P1 63.666(11) 1_565 3
Au Au P1 116.335(10) 1_545 3
Au Au P1 144.92(2) 7_545 3
Au Au P1 112.48(2) 7 3
Ce1 Au P1 70.47(2) 7_545 3
Ce1 Au P1 41.07(3) 7 3
Au Au P1 29.468(13) 5_655 3
P1 Au P1 60.36(5) 7_545 3_545
P1 Au P1 106.58(3) 7 3_545
P2 Au P1 100.17(4) . 3_545
Ce2 Au P1 98.67(3) 1_554 3_545
Ce2 Au P1 160.198(16) 7_556 3_545
Ce2 Au P1 111.216(17) 7_546 3_545
Ce1 Au P1 77.58(2) 3 3_545
Ce1 Au P1 38.41(2) 3_545 3_545
P1 Au P1 146.15(3) . 3_545
O Au P1 47.18(6) 5_656 3_545
P2 Au P1 128.33(3) 5_656 3_545
O Au P1 65.23(6) 1_554 3_545
Au Au P1 116.335(10) 1_565 3_545
Au Au P1 63.666(11) 1_545 3_545
Au Au P1 112.48(2) 7_545 3_545
Au Au P1 144.92(2) 7 3_545
Ce1 Au P1 41.07(3) 7_545 3_545
Ce1 Au P1 70.47(2) 7 3_545
Au Au P1 29.468(13) 5_655 3_545
P1 Au P1 52.67(2) 3 3_545
P1 Au P2 177.78(4) 7_545 1_565
P1 Au P2 58.68(4) 7 1_565
P2 Au P2 59.780(19) . 1_565
Ce2 Au P2 118.02(2) 1_554 1_565
Ce2 Au P2 42.12(2) 7_556 1_565
Ce2 Au P2 112.71(2) 7_546 1_565
Ce1 Au P2 40.620(19) 3 1_565
Ce1 Au P2 110.39(3) 3_545 1_565
P1 Au P2 95.37(3) . 1_565
O Au P2 75.73(4) 5_656 1_565
P2 Au P2 64.86(2) 5_656 1_565
O Au P2 118.85(2) 1_554 1_565
Au Au P2 30.221(19) 1_565 1_565
Au Au P2 149.780(19) 1_545 1_565
Au Au P2 129.26(2) 7_545 1_565
Au Au P2 77.50(3) 7 1_565
Ce1 Au P2 141.628(18) 7_545 1_565
Ce1 Au P2 88.09(2) 7 1_565
Au Au P2 102.32(2) 5_655 1_565
P1 Au P2 72.88(2) 3 1_565
P1 Au P2 118.18(3) 3_545 1_565
P1 Au P2 58.68(4) 7_545 1_545
P1 Au P2 177.78(4) 7 1_545
P2 Au P2 59.780(19) . 1_545
Ce2 Au P2 118.02(2) 1_554 1_545
Ce2 Au P2 112.71(2) 7_556 1_545
Ce2 Au P2 42.12(2) 7_546 1_545
Ce1 Au P2 110.39(3) 3 1_545
Ce1 Au P2 40.620(19) 3_545 1_545
P1 Au P2 95.37(3) . 1_545
O Au P2 75.73(4) 5_656 1_545
P2 Au P2 64.86(2) 5_656 1_545
O Au P2 118.85(2) 1_554 1_545
Au Au P2 149.780(19) 1_565 1_545
Au Au P2 30.221(19) 1_545 1_545
Au Au P2 77.50(3) 7_545 1_545
Au Au P2 129.26(2) 7 1_545
Ce1 Au P2 88.09(2) 7_545 1_545
Ce1 Au P2 141.628(18) 7 1_545
Au Au P2 102.32(2) 5_655 1_545
P1 Au P2 118.18(3) 3 1_545
P1 Au P2 72.88(2) 3_545 1_545
P2 Au P2 119.56(4) 1_565 1_545
P1 Au O 137.07(4) 7_545 3
P1 Au O 88.47(5) 7 3
P2 Au O 40.15(5) . 3
Ce2 Au O 152.30(3) 1_554 3
Ce2 Au O 76.67(4) 7_556 3
Ce2 Au O 109.44(5) 7_546 3
Ce1 Au O 25.85(4) 3 3
Ce1 Au O 69.71(3) 3_545 3
P1 Au O 127.79(5) . 3
O Au O 37.64(8) 5_656 3
P2 Au O 67.15(6) 5_656 3
O Au O 126.63(8) 1_554 3
Au Au O 64.42(2) 1_565 3
Au Au O 115.58(2) 1_545 3
Au Au O 153.57(5) 7_545 3
Au Au O 118.11(4) 7 3
Ce1 Au O 123.31(5) 7_545 3
Ce1 Au O 98.10(5) 7 3
Au Au O 83.70(5) 5_655 3
P1 Au O 61.48(5) 3 3
P1 Au O 84.58(5) 3_545 3
P2 Au O 40.74(3) 1_565 3
P2 Au O 89.33(4) 1_545 3
P1 Au O 88.47(5) 7_545 3_545
P1 Au O 137.07(4) 7 3_545
P2 Au O 40.15(5) . 3_545
Ce2 Au O 152.30(3) 1_554 3_545
Ce2 Au O 109.44(5) 7_556 3_545
Ce2 Au O 76.67(4) 7_546 3_545
Ce1 Au O 69.71(3) 3 3_545
Ce1 Au O 25.85(4) 3_545 3_545
P1 Au O 127.79(5) . 3_545
O Au O 37.64(8) 5_656 3_545
P2 Au O 67.15(6) 5_656 3_545
O Au O 126.63(8) 1_554 3_545
Au Au O 115.58(2) 1_565 3_545
Au Au O 64.43(2) 1_545 3_545
Au Au O 118.11(4) 7_545 3_545
Au Au O 153.57(5) 7 3_545
Ce1 Au O 98.10(5) 7_545 3_545
Ce1 Au O 123.31(5) 7 3_545
Au Au O 83.70(5) 5_655 3_545
P1 Au O 84.58(5) 3 3_545
P1 Au O 61.48(5) 3_545 3_545
P2 Au O 89.33(4) 1_565 3_545
P2 Au O 40.74(3) 1_545 3_545
O Au O 51.15(5) 3 3_545
P1 Au Ce2 143.21(3) 7_545 3
P1 Au Ce2 93.57(4) 7 3
P2 Au Ce2 24.879(9) . 3
Ce2 Au Ce2 148.704(12) 1_554 3
Ce2 Au Ce2 54.55(2) 7_556 3
Ce2 Au Ce2 88.187(18) 7_546 3
Ce1 Au Ce2 49.192(16) 3 3
Ce1 Au Ce2 83.39(3) 3_545 3
P1 Au Ce2 100.96(3) . 3
O Au Ce2 62.41(6) 5_656 3
P2 Au Ce2 41.05(2) 5_656 3
O Au Ce2 149.72(3) 1_554 3
Au Au Ce2 65.157(9) 1_565 3
Au Au Ce2 114.843(9) 1_545 3
Au Au Ce2 126.764(19) 7_545 3
Au Au Ce2 100.70(3) 7 3
Ce1 Au Ce2 149.872(14) 7_545 3
Ce1 Au Ce2 117.871(18) 7 3
Au Au Ce2 111.40(2) 5_655 3
P1 Au Ce2 87.40(3) 3 3
P1 Au Ce2 109.11(3) 3_545 3
P2 Au Ce2 34.950(17) 1_565 3
P2 Au Ce2 84.63(3) 1_545 3
O Au Ce2 27.72(5) 3 3
O Au Ce2 58.50(4) 3_545 3
P1 Au Ce2 93.57(4) 7_545 3_545
P1 Au Ce2 143.21(3) 7 3_545
P2 Au Ce2 24.879(10) . 3_545
Ce2 Au Ce2 148.704(13) 1_554 3_545
Ce2 Au Ce2 88.187(17) 7_556 3_545
Ce2 Au Ce2 54.55(2) 7_546 3_545
Ce1 Au Ce2 83.39(3) 3 3_545
Ce1 Au Ce2 49.192(16) 3_545 3_545
P1 Au Ce2 100.96(3) . 3_545
O Au Ce2 62.41(6) 5_656 3_545
P2 Au Ce2 41.05(2) 5_656 3_545
O Au Ce2 149.72(3) 1_554 3_545
Au Au Ce2 114.843(9) 1_565 3_545
Au Au Ce2 65.157(9) 1_545 3_545
Au Au Ce2 100.70(2) 7_545 3_545
Au Au Ce2 126.764(19) 7 3_545
Ce1 Au Ce2 117.871(18) 7_545 3_545
Ce1 Au Ce2 149.872(14) 7 3_545
Au Au Ce2 111.40(2) 5_655 3_545
P1 Au Ce2 109.11(3) 3 3_545
P1 Au Ce2 87.40(3) 3_545 3_545
P2 Au Ce2 84.63(3) 1_565 3_545
P2 Au Ce2 34.950(17) 1_545 3_545
O Au Ce2 58.50(4) 3 3_545
O Au Ce2 27.72(5) 3_545 3_545
Ce2 Au Ce2 49.686(18) 3 3_545
P1 Au Ce2 15.02(4) 7_545 1_544
P1 Au Ce2 116.53(4) 7 1_544
P2 Au Ce2 123.756(15) . 1_544
Ce2 Au Ce2 53.459(12) 1_554 1_544
Ce2 Au Ce2 125.254(17) 7_556 1_544
Ce2 Au Ce2 61.874(17) 7_546 1_544
Ce1 Au Ce2 151.717(10) 3 1_544
Ce1 Au Ce2 81.43(2) 3_545 1_544
P1 Au Ce2 71.73(2) . 1_544
O Au Ce2 117.29(3) 5_656 1_544
P2 Au Ce2 110.757(18) 5_656 1_544
O Au Ce2 61.84(3) 1_554 1_544
Au Au Ce2 143.459(12) 1_565 1_544
Au Au Ce2 36.541(13) 1_545 1_544
Au Au Ce2 37.944(9) 7_545 1_544
Au Au Ce2 90.06(2) 7 1_544
Ce1 Au Ce2 46.058(11) 7_545 1_544
Ce1 Au Ce2 93.79(2) 7 1_544
Au Au Ce2 87.597(16) 5_655 1_544
P1 Au Ce2 116.500(19) 3 1_544
P1 Au Ce2 74.54(2) 3_545 1_544
P2 Au Ce2 166.885(18) 1_565 1_544
P2 Au Ce2 65.51(3) 1_545 1_544
O Au Ce2 150.93(2) 3 1_544
O Au Ce2 100.39(3) 3_545 1_544
Ce2 Au Ce2 147.813(8) 3 1_544
Ce2 Au Ce2 99.86(2) 3_545 1_544
P1 Au Ce2 116.53(4) 7_545 1_564
P1 Au Ce2 15.02(4) 7 1_564
P2 Au Ce2 123.756(16) . 1_564
Ce2 Au Ce2 53.459(13) 1_554 1_564
Ce2 Au Ce2 61.874(17) 7_556 1_564
Ce2 Au Ce2 125.254(17) 7_546 1_564
Ce1 Au Ce2 81.43(2) 3 1_564
Ce1 Au Ce2 151.717(10) 3_545 1_564
P1 Au Ce2 71.73(2) . 1_564
O Au Ce2 117.29(3) 5_656 1_564
P2 Au Ce2 110.757(19) 5_656 1_564
O Au Ce2 61.84(3) 1_554 1_564
Au Au Ce2 36.541(13) 1_565 1_564
Au Au Ce2 143.459(13) 1_545 1_564
Au Au Ce2 90.06(2) 7_545 1_564
Au Au Ce2 37.944(9) 7 1_564
Ce1 Au Ce2 93.79(2) 7_545 1_564
Ce1 Au Ce2 46.058(11) 7 1_564
Au Au Ce2 87.597(16) 5_655 1_564
P1 Au Ce2 74.54(2) 3 1_564
P1 Au Ce2 116.500(19) 3_545 1_564
P2 Au Ce2 65.51(3) 1_565 1_564
P2 Au Ce2 166.885(18) 1_545 1_564
O Au Ce2 100.39(3) 3 1_564
O Au Ce2 150.93(2) 3_545 1_564
Ce2 Au Ce2 99.86(2) 3 1_564
Ce2 Au Ce2 147.813(8) 3_545 1_564
Ce2 Au Ce2 106.92(3) 1_544 1_564
P1 Au O 81.06(4) 7_545 7_546
P1 Au O 123.37(5) 7 7_546
P2 Au O 68.09(6) . 7_546
Ce2 Au O 92.74(5) 1_554 7_546
Ce2 Au O 64.49(2) 7_556 7_546
Ce2 Au O 17.368(18) 7_546 7_546
Ce1 Au O 130.46(5) 3 7_546
Ce1 Au O 97.74(4) 3_545 7_546
P1 Au O 41.19(5) . 7_546
O Au O 123.14(10) 5_656 7_546
P2 Au O 40.23(5) 5_656 7_546
O Au O 126.55(5) 1_554 7_546
Au Au O 113.655(18) 1_565 7_546
Au Au O 66.344(18) 1_545 7_546
Au Au O 46.85(5) 7_545 7_546
Au Au O 73.17(4) 7 7_546
Ce1 Au O 118.76(3) 7_545 7_546
Ce1 Au O 149.39(5) 7 7_546
Au Au O 156.323(19) 5_655 7_546
P1 Au O 168.21(5) 3 7_546
P1 Au O 128.53(3) 3_545 7_546
P2 Au O 99.14(3) 1_565 7_546
P2 Au O 57.69(4) 1_545 7_546
O Au O 106.78(5) 3 7_546
O Au O 86.69(7) 3_545 7_546
Ce2 Au O 81.27(5) 3 7_546
Ce2 Au O 60.73(5) 3_545 7_546
Ce2 Au O 72.91(4) 1_544 7_546
Ce2 Au O 110.54(4) 1_564 7_546
Au P1 Au 123.05(7) 7_545 7
Au P1 Ce1 111.35(4) 7_545 .
Au P1 Ce1 111.35(4) 7 .
Au P1 Ce2 153.01(6) 7_545 7_556
Au P1 Ce2 69.78(3) 7 7_556
Ce1 P1 Ce2 80.54(4) . 7_556
Au P1 Ce2 69.78(3) 7_545 7_546
Au P1 Ce2 153.01(6) 7 7_546
Ce1 P1 Ce2 80.54(4) . 7_546
Ce2 P1 Ce2 89.42(5) 7_556 7_546
Au P1 Ce2 69.04(4) 7_545 1_554
Au P1 Ce2 69.04(4) 7 1_554
Ce1 P1 Ce2 178.81(6) . 1_554
Ce2 P1 Ce2 98.63(4) 7_556 1_554
Ce2 P1 Ce2 98.63(4) 7_546 1_554
Au P1 Ce1 69.52(4) 7_545 5
Au P1 Ce1 69.52(4) 7 5
Ce1 P1 Ce1 96.99(5) . 5
Ce2 P1 Ce1 134.93(3) 7_556 5
Ce2 P1 Ce1 134.93(3) 7_546 5
Ce2 P1 Ce1 84.20(4) 1_554 5
Au P1 Au 93.76(4) 7_545 .
Au P1 Au 93.76(4) 7 .
Ce1 P1 Au 122.31(5) . .
Ce2 P1 Au 60.23(3) 7_556 .
Ce2 P1 Au 60.23(3) 7_546 .
Ce2 P1 Au 56.50(3) 1_554 .
Ce1 P1 Au 140.70(5) 5 .
Au P1 O 152.68(7) 7_545 7_556
Au P1 O 80.25(5) 7 7_556
Ce1 P1 O 41.77(5) . 7_556
Ce2 P1 O 41.97(6) 7_556 7_556
Ce2 P1 O 95.92(7) 7_546 7_556
Ce2 P1 O 137.71(6) 1_554 7_556
Ce1 P1 O 111.99(8) 5 7_556
Au P1 O 99.04(8) . 7_556
Au P1 O 80.25(5) 7_545 7_546
Au P1 O 152.68(7) 7 7_546
Ce1 P1 O 41.77(5) . 7_546
Ce2 P1 O 95.92(7) 7_556 7_546
Ce2 P1 O 41.97(6) 7_546 7_546
Ce2 P1 O 137.71(6) 1_554 7_546
Ce1 P1 O 111.99(8) 5 7_546
Au P1 O 99.04(8) . 7_546
O P1 O 73.98(9) 7_556 7_546
Au P1 P1 112.31(6) 7_545 7
Au P1 P1 57.36(3) 7 7
Ce1 P1 P1 131.88(5) . 7
Ce2 P1 P1 51.35(3) 7_556 7
Ce2 P1 P1 96.37(6) 7_546 7
Ce2 P1 P1 47.28(3) 1_554 7
Ce1 P1 P1 116.42(6) 5 7
Au P1 P1 36.40(3) . 7
O P1 P1 91.83(6) 7_556 7
O P1 P1 131.37(9) 7_546 7
Au P1 P1 57.36(3) 7_545 7_545
Au P1 P1 112.31(6) 7 7_545
Ce1 P1 P1 131.88(5) . 7_545
Ce2 P1 P1 96.37(6) 7_556 7_545
Ce2 P1 P1 51.35(3) 7_546 7_545
Ce2 P1 P1 47.28(3) 1_554 7_545
Ce1 P1 P1 116.42(6) 5 7_545
Au P1 P1 36.40(3) . 7_545
O P1 P1 131.37(9) 7_556 7_545
O P1 P1 91.83(6) 7_546 7_545
P1 P1 P1 63.03(5) 7 7_545
Au P1 P2 116.39(4) 7_545 5_656
Au P1 P2 116.39(4) 7 5_656
Ce1 P1 P2 61.44(4) . 5_656
Ce2 P1 P2 46.70(3) 7_556 5_656
Ce2 P1 P2 46.70(3) 7_546 5_656
Ce2 P1 P2 117.37(5) 1_554 5_656
Ce1 P1 P2 158.43(5) 5 5_656
Au P1 P2 60.87(4) . 5_656
O P1 P2 52.58(7) 7_556 5_656
O P1 P2 52.58(7) 7_546 5_656
P1 P1 P2 81.58(5) 7 5_656
P1 P1 P2 81.58(5) 7_545 5_656
Au P1 P1 89.34(4) 7_545 5
Au P1 P1 89.34(4) 7 5
Ce1 P1 P1 51.18(4) . 5
Ce2 P1 P1 115.83(5) 7_556 5
Ce2 P1 P1 115.83(5) 7_546 5
Ce2 P1 P1 130.01(7) 1_554 5
Ce1 P1 P1 45.81(4) 5 5
Au P1 P1 173.49(7) . 5
O P1 P1 75.82(8) 7_556 5
O P1 P1 75.82(8) 7_546 5
P1 P1 P1 146.26(4) 7 5
P1 P1 P1 146.26(4) 7_545 5
P2 P1 P1 112.62(6) 5_656 5
Au P1 P2 31.19(2) 7_545 7_545
Au P1 P2 91.90(5) 7 7_545
Ce1 P1 P2 129.78(4) . 7_545
Ce2 P1 P2 149.43(5) 7_556 7_545
Ce2 P1 P2 98.62(3) 7_546 7_545
Ce2 P1 P2 51.12(3) 1_554 7_545
Ce1 P1 P2 49.28(3) 5 7_545
Au P1 P2 98.46(4) . 7_545
O P1 P2 161.23(8) 7_556 7_545
O P1 P2 109.79(5) 7_546 7_545
P1 P1 P2 98.27(6) 7 7_545
P1 P1 P2 67.38(5) 7_545 7_545
P2 P1 P2 144.52(3) 5_656 7_545
P1 P1 P2 87.14(5) 5 7_545
Au P1 P2 91.90(5) 7_545 7
Au P1 P2 31.19(2) 7 7
Ce1 P1 P2 129.78(4) . 7
Ce2 P1 P2 98.62(3) 7_556 7
Ce2 P1 P2 149.43(5) 7_546 7
Ce2 P1 P2 51.12(3) 1_554 7
Ce1 P1 P2 49.28(3) 5 7
Au P1 P2 98.46(4) . 7
O P1 P2 109.79(5) 7_556 7
O P1 P2 161.23(8) 7_546 7
P1 P1 P2 67.38(5) 7 7
P1 P1 P2 98.27(6) 7_545 7
P2 P1 P2 144.52(3) 5_656 7
P1 P1 P2 87.14(5) 5 7
P2 P1 P2 60.73(4) 7_545 7
Au P1 P1 151.52(3) 7_545 1_565
Au P1 P1 28.48(3) 7 1_565
Ce1 P1 P1 90.0 . 1_565
Ce2 P1 P1 45.29(2) 7_556 1_565
Ce2 P1 P1 134.71(2) 7_546 1_565
Ce2 P1 P1 90.0 1_554 1_565
Ce1 P1 P1 90.0 5 1_565
Au P1 P1 90.0 . 1_565
O P1 P1 53.01(5) 7_556 1_565
O P1 P1 126.99(5) 7_546 1_565
P1 P1 P1 58.48(2) 7 1_565
P1 P1 P1 121.52(2) 7_545 1_565
P2 P1 P1 90.0 5_656 1_565
P1 P1 P1 90.0 5 1_565
P2 P1 P1 120.363(18) 7_545 1_565
P2 P1 P1 59.637(18) 7 1_565
Au P1 P1 28.48(3) 7_545 1_545
Au P1 P1 151.52(3) 7 1_545
Ce1 P1 P1 90.0 . 1_545
Ce2 P1 P1 134.71(2) 7_556 1_545
Ce2 P1 P1 45.29(2) 7_546 1_545
Ce2 P1 P1 90.0 1_554 1_545
Ce1 P1 P1 90.0 5 1_545
Au P1 P1 90.0 . 1_545
O P1 P1 126.99(5) 7_556 1_545
O P1 P1 53.01(5) 7_546 1_545
P1 P1 P1 121.52(2) 7 1_545
P1 P1 P1 58.48(2) 7_545 1_545
P2 P1 P1 90.0 5_656 1_545
P1 P1 P1 90.0 5 1_545
P2 P1 P1 59.637(19) 7_545 1_545
P2 P1 P1 120.363(18) 7 1_545
P1 P1 P1 180.0 1_565 1_545
Au P1 P2 107.81(4) 7_545 .
Au P1 P2 107.81(4) 7 .
Ce1 P1 P2 90.30(5) . .
Ce2 P1 P2 46.33(3) 7_556 .
Ce2 P1 P2 46.33(3) 7_546 .
Ce2 P1 P2 88.51(5) 1_554 .
Ce1 P1 P2 172.71(5) 5 .
Au P1 P2 32.01(3) . .
O P1 P2 73.63(7) 7_556 .
O P1 P2 73.63(7) 7_546 .
P1 P1 P2 57.75(4) 7 .
P1 P1 P2 57.75(4) 7_545 .
P2 P1 P2 28.86(4) 5_656 .
P1 P1 P2 141.48(6) 5 .
P2 P1 P2 125.13(4) 7_545 .
P2 P1 P2 125.13(4) 7 .
P1 P1 P2 90.0 1_565 .
P1 P1 P2 90.0 1_545 .
Au P1 O 47.93(4) 7_545 3_444
Au P1 O 96.64(6) 7 3_444
Ce1 P1 O 90.29(6) . 3_444
Ce2 P1 O 159.03(4) 7_556 3_444
Ce2 P1 O 107.75(4) 7_546 3_444
Ce2 P1 O 90.78(6) 1_554 3_444
Ce1 P1 O 27.31(3) 5 3_444
Au P1 O 138.88(5) . 3_444
O P1 O 121.89(7) 7_556 3_444
O P1 O 89.45(10) 7_546 3_444
P1 P1 O 134.79(8) 7 3_444
P1 P1 O 103.72(5) 7_545 3_444
P2 P1 O 142.01(5) 5_656 3_444
P1 P1 O 46.07(5) 5 3_444
P2 P1 O 41.67(6) 7_545 3_444
P2 P1 O 72.84(5) 7 3_444
P1 P1 O 116.55(3) 1_565 3_444
P1 P1 O 63.45(3) 1_545 3_444
P2 P1 O 153.45(3) . 3_444
Au P1 O 96.64(6) 7_545 3_454
Au P1 O 47.93(4) 7 3_454
Ce1 P1 O 90.29(6) . 3_454
Ce2 P1 O 107.75(4) 7_556 3_454
Ce2 P1 O 159.03(4) 7_546 3_454
Ce2 P1 O 90.78(6) 1_554 3_454
Ce1 P1 O 27.31(3) 5 3_454
Au P1 O 138.88(5) . 3_454
O P1 O 89.45(10) 7_556 3_454
O P1 O 121.89(7) 7_546 3_454
P1 P1 O 103.72(5) 7 3_454
P1 P1 O 134.79(8) 7_545 3_454
P2 P1 O 142.01(5) 5_656 3_454
P1 P1 O 46.07(5) 5 3_454
P2 P1 O 72.84(5) 7_545 3_454
P2 P1 O 41.67(6) 7 3_454
P1 P1 O 63.45(3) 1_565 3_454
P1 P1 O 116.55(3) 1_545 3_454
P2 P1 O 153.45(3) . 3_454
O P1 O 53.10(5) 3_444 3_454
Au P1 Au 73.43(3) 7_545 3_445
Au P1 Au 119.64(5) 7 3_445
Ce1 P1 Au 43.23(2) . 3_445
Ce2 P1 Au 123.58(4) 7_556 3_445
Ce2 P1 Au 85.93(3) 7_546 3_445
Ce2 P1 Au 137.67(4) 1_554 3_445
Ce1 P1 Au 64.58(3) 5 3_445
Au P1 Au 146.15(3) . 3_445
O P1 Au 82.68(6) 7_556 3_445
O P1 Au 48.61(7) 7_546 3_445
P1 P1 Au 174.25(4) 7 3_445
P1 P1 Au 122.09(2) 7_545 3_445
P2 P1 Au 96.31(4) 5_656 3_445
P1 P1 Au 30.307(17) 5 3_445
P2 P1 Au 86.56(3) 7_545 3_445
P2 P1 Au 112.86(4) 7 3_445
P1 P1 Au 116.334(10) 1_565 3_445
P1 P1 Au 63.666(10) 1_545 3_445
P2 P1 Au 121.71(4) . 3_445
O P1 Au 48.59(5) 3_444 3_445
O P1 Au 74.64(5) 3_454 3_445
Au P1 Au 119.64(5) 7_545 3_455
Au P1 Au 73.43(3) 7 3_455
Ce1 P1 Au 43.23(2) . 3_455
Ce2 P1 Au 85.93(3) 7_556 3_455
Ce2 P1 Au 123.58(4) 7_546 3_455
Ce2 P1 Au 137.67(4) 1_554 3_455
Ce1 P1 Au 64.58(3) 5 3_455
Au P1 Au 146.15(3) . 3_455
O P1 Au 48.61(7) 7_556 3_455
O P1 Au 82.68(6) 7_546 3_455
P1 P1 Au 122.09(2) 7 3_455
P1 P1 Au 174.25(4) 7_545 3_455
P2 P1 Au 96.31(4) 5_656 3_455
P1 P1 Au 30.307(17) 5 3_455
P2 P1 Au 112.86(4) 7_545 3_455
P2 P1 Au 86.56(3) 7 3_455
P1 P1 Au 63.666(10) 1_565 3_455
P1 P1 Au 116.334(10) 1_545 3_455
P2 P1 Au 121.71(4) . 3_455
O P1 Au 74.64(5) 3_444 3_455
O P1 Au 48.59(5) 3_454 3_455
Au P1 Au 52.67(2) 3_445 3_455
Au P1 O 116.78(3) 7_545 .
Au P1 O 116.78(4) 7 .
Ce1 P1 O 21.14(5) . .
Ce2 P1 O 66.25(4) 7_556 .
Ce2 P1 O 66.25(4) 7_546 .
Ce2 P1 O 157.67(6) 1_554 .
Ce1 P1 O 118.13(6) 5 .
Au P1 O 101.17(6) . .
O P1 O 36.99(5) 7_556 .
O P1 O 36.99(5) 7_546 .
P1 P1 O 115.56(6) 7 .
P1 P1 O 115.56(6) 7_545 .
P2 P1 O 40.30(6) 5_656 .
P1 P1 O 72.32(7) 5 .
P2 P1 O 143.67(4) 7_545 .
P2 P1 O 143.67(4) 7 .
P1 P1 O 90.0 1_565 .
P1 P1 O 90.0 1_545 .
P2 P1 O 69.16(6) . .
O P1 O 109.11(8) 3_444 .
O P1 O 109.11(8) 3_454 .
Au P1 O 60.57(5) 3_445 .
Au P1 O 60.57(5) 3_455 .
Au P1 Ce1 158.10(5) 7_545 1_565
Au P1 Ce1 59.53(3) 7 1_565
Ce1 P1 Ce1 54.712(16) . 1_565
Ce2 P1 Ce1 47.99(2) 7_556 1_565
Ce2 P1 Ce1 118.64(4) 7_546 1_565
Ce2 P1 Ce1 125.279(16) 1_554 1_565
Ce1 P1 Ce1 94.03(3) 5 1_565
Au P1 Ce1 107.99(3) . 1_565
O P1 Ce1 22.78(5) 7_556 1_565
O P1 Ce1 93.46(5) 7_546 1_565
P1 P1 Ce1 87.65(2) 7 1_565
P1 P1 Ce1 144.33(5) 7_545 1_565
P2 P1 Ce1 73.97(3) 5_656 1_565
P1 P1 Ce1 68.77(3) 5 1_565
P2 P1 Ce1 141.47(4) 7_545 1_565
P2 P1 Ce1 87.54(2) 7 1_565
P1 P1 Ce1 35.288(16) 1_565 1_565
P1 P1 Ce1 144.712(16) 1_545 1_565
P2 P1 Ce1 90.17(3) . 1_565
O P1 Ce1 111.58(5) 3_444 1_565
O P1 Ce1 68.78(4) 3_454 1_565
Au P1 Ce1 86.63(3) 3_445 1_565
Au P1 Ce1 38.462(12) 3_455 1_565
O P1 Ce1 57.40(2) . 1_565
Au P1 Ce1 59.53(3) 7_545 1_545
Au P1 Ce1 158.10(5) 7 1_545
Ce1 P1 Ce1 54.712(16) . 1_545
Ce2 P1 Ce1 118.64(4) 7_556 1_545
Ce2 P1 Ce1 47.99(2) 7_546 1_545
Ce2 P1 Ce1 125.279(16) 1_554 1_545
Ce1 P1 Ce1 94.03(3) 5 1_545
Au P1 Ce1 107.99(3) . 1_545
O P1 Ce1 93.46(5) 7_556 1_545
O P1 Ce1 22.78(5) 7_546 1_545
P1 P1 Ce1 144.33(5) 7 1_545
P1 P1 Ce1 87.65(2) 7_545 1_545
P2 P1 Ce1 73.97(3) 5_656 1_545
P1 P1 Ce1 68.77(3) 5 1_545
P2 P1 Ce1 87.54(2) 7_545 1_545
P2 P1 Ce1 141.47(4) 7 1_545
P1 P1 Ce1 144.712(16) 1_565 1_545
P1 P1 Ce1 35.288(16) 1_545 1_545
P2 P1 Ce1 90.17(3) . 1_545
O P1 Ce1 68.78(4) 3_444 1_545
O P1 Ce1 111.58(5) 3_454 1_545
Au P1 Ce1 38.462(12) 3_445 1_545
Au P1 Ce1 86.63(3) 3_455 1_545
O P1 Ce1 57.40(2) . 1_545
Ce1 P1 Ce1 109.42(3) 1_565 1_545
Au P1 Ce2 23.52(2) 7_545 1_544
Au P1 Ce2 119.06(5) 7 1_544
Ce1 P1 Ce2 127.064(15) . 1_544
Ce2 P1 Ce2 130.67(4) 7_556 1_544
Ce2 P1 Ce2 61.91(3) 7_546 1_544
Ce2 P1 Ce2 52.926(15) 1_554 1_544
Ce1 P1 Ce2 86.51(3) 5 1_544
Au P1 Ce2 70.56(2) . 1_544
O P1 Ce2 157.82(7) 7_556 1_544
O P1 Ce2 88.04(5) 7_546 1_544
P1 P1 Ce2 90.46(4) 7 1_544
P1 P1 Ce2 34.30(2) 7_545 1_544
P2 P1 Ce2 106.09(3) 5_656 1_544
P1 P1 Ce2 112.80(3) 5 1_544
P2 P1 Ce2 38.58(2) 7_545 1_544
P2 P1 Ce2 91.43(3) 7 1_544
P1 P1 Ce2 142.926(15) 1_565 1_544
P1 P1 Ce2 37.074(15) 1_545 1_544
P2 P1 Ce2 89.10(3) . 1_544
O P1 Ce2 69.61(4) 3_444 1_544
O P1 Ce2 111.39(5) 3_454 1_544
Au P1 Ce2 95.265(16) 3_445 1_544
Au P1 Ce2 143.09(3) 3_455 1_544
O P1 Ce2 123.89(2) . 1_544
Ce1 P1 Ce2 178.08(3) 1_565 1_544
Ce1 P1 Ce2 72.357(15) 1_545 1_544
Au P1 Ce2 119.06(5) 7_545 1_564
Au P1 Ce2 23.52(2) 7 1_564
Ce1 P1 Ce2 127.064(15) . 1_564
Ce2 P1 Ce2 61.91(2) 7_556 1_564
Ce2 P1 Ce2 130.67(4) 7_546 1_564
Ce2 P1 Ce2 52.926(15) 1_554 1_564
Ce1 P1 Ce2 86.51(3) 5 1_564
Au P1 Ce2 70.56(2) . 1_564
O P1 Ce2 88.04(5) 7_556 1_564
O P1 Ce2 157.82(7) 7_546 1_564
P1 P1 Ce2 34.30(2) 7 1_564
P1 P1 Ce2 90.46(4) 7_545 1_564
P2 P1 Ce2 106.09(3) 5_656 1_564
P1 P1 Ce2 112.80(3) 5 1_564
P2 P1 Ce2 91.43(3) 7_545 1_564
P2 P1 Ce2 38.58(2) 7 1_564
P1 P1 Ce2 37.074(15) 1_565 1_564
P1 P1 Ce2 142.926(15) 1_545 1_564
P2 P1 Ce2 89.10(3) . 1_564
O P1 Ce2 111.39(5) 3_444 1_564
O P1 Ce2 69.61(4) 3_454 1_564
Au P1 Ce2 143.09(3) 3_445 1_564
Au P1 Ce2 95.265(16) 3_455 1_564
O P1 Ce2 123.89(2) . 1_564
Ce1 P1 Ce2 72.357(15) 1_565 1_564
Ce1 P1 Ce2 178.08(3) 1_545 1_564
Ce2 P1 Ce2 105.85(3) 1_544 1_564
Au P1 P2 41.19(3) 7_545 3_444
Au P1 P2 86.95(4) 7 3_444
Ce1 P1 P2 151.17(3) . 3_444
Ce2 P1 P2 127.76(4) 7_556 3_444
Ce2 P1 P2 93.01(3) 7_546 3_444
Ce2 P1 P2 29.517(18) 1_554 3_444
Ce1 P1 P2 67.85(4) 5 3_444
Au P1 P2 76.24(4) . 3_444
O P1 P2 166.08(5) 7_556 3_444
O P1 P2 119.47(5) 7_546 3_444
P1 P1 P2 76.56(4) 7 3_444
P1 P1 P2 49.58(4) 7_545 3_444
P2 P1 P2 131.16(4) 5_656 3_444
P1 P1 P2 109.69(5) 5 3_444
P2 P1 P2 23.16(4) 7_545 3_444
P2 P1 P2 58.85(3) 7 3_444
P1 P1 P2 113.441(11) 1_565 3_444
P1 P1 P2 66.559(11) 1_545 3_444
P2 P1 P2 105.54(4) . 3_444
O P1 P2 64.79(6) 3_444 3_444
O P1 P2 85.96(6) 3_454 3_444
Au P1 P2 108.64(3) 3_445 3_444
Au P1 P2 132.27(4) 3_455 3_444
O P1 P2 156.261(15) . 3_444
Ce1 P1 P2 146.18(2) 1_565 3_444
Ce1 P1 P2 100.450(18) 1_545 3_444
Ce2 P1 P2 32.649(13) 1_544 3_444
Ce2 P1 P2 78.04(2) 1_564 3_444
Au P1 P2 86.95(4) 7_545 3_454
Au P1 P2 41.19(3) 7 3_454
Ce1 P1 P2 151.17(3) . 3_454
Ce2 P1 P2 93.01(3) 7_556 3_454
Ce2 P1 P2 127.76(4) 7_546 3_454
Ce2 P1 P2 29.517(18) 1_554 3_454
Ce1 P1 P2 67.85(4) 5 3_454
Au P1 P2 76.24(4) . 3_454
O P1 P2 119.47(5) 7_556 3_454
O P1 P2 166.08(5) 7_546 3_454
P1 P1 P2 49.58(4) 7 3_454
P1 P1 P2 76.56(4) 7_545 3_454
P2 P1 P2 131.16(4) 5_656 3_454
P1 P1 P2 109.69(5) 5 3_454
P2 P1 P2 58.85(3) 7_545 3_454
P2 P1 P2 23.16(4) 7 3_454
P1 P1 P2 66.559(11) 1_565 3_454
P1 P1 P2 113.441(11) 1_545 3_454
P2 P1 P2 105.54(4) . 3_454
O P1 P2 85.96(6) 3_444 3_454
O P1 P2 64.79(6) 3_454 3_454
Au P1 P2 132.27(4) 3_445 3_454
Au P1 P2 108.64(3) 3_455 3_454
O P1 P2 156.261(15) . 3_454
Ce1 P1 P2 100.450(17) 1_565 3_454
Ce1 P1 P2 146.18(2) 1_545 3_454
Ce2 P1 P2 78.04(2) 1_544 3_454
Ce2 P1 P2 32.649(13) 1_564 3_454
P2 P1 P2 46.88(2) 3_444 3_454
P2 P2 Au 110.81(10) 5_656 .
P2 P2 Ce2 77.54(6) 5_656 3
Au P2 Ce2 134.80(3) . 3
P2 P2 Ce2 77.54(6) 5_656 3_545
Au P2 Ce2 134.80(3) . 3_545
Ce2 P2 Ce2 90.25(5) 3 3_545
P2 P2 O 171.85(14) 5_656 5_656
Au P2 O 77.34(9) . 5_656
Ce2 P2 O 96.80(7) 3 5_656
Ce2 P2 O 96.80(7) 3_545 5_656
P2 P2 Ce1 138.40(2) 5_656 3_545
Au P2 Ce1 69.65(4) . 3_545
Ce2 P2 Ce1 133.37(5) 3 3_545
Ce2 P2 Ce1 75.76(2) 3_545 3_545
O P2 Ce1 43.30(3) 5_656 3_545
P2 P2 Ce1 138.40(2) 5_656 3
Au P2 Ce1 69.65(4) . 3
Ce2 P2 Ce1 75.76(2) 3 3
Ce2 P2 Ce1 133.37(5) 3_545 3
O P2 Ce1 43.30(3) 5_656 3
Ce1 P2 Ce1 82.31(4) 3_545 3
P2 P2 Ce2 61.81(5) 5_656 7_546
Au P2 Ce2 66.49(4) . 7_546
Ce2 P2 Ce2 139.34(5) 3 7_546
Ce2 P2 Ce2 81.49(3) 3_545 7_546
O P2 Ce2 123.62(6) 5_656 7_546
Ce1 P2 Ce2 83.06(3) 3_545 7_546
Ce1 P2 Ce2 136.14(5) 3 7_546
P2 P2 Ce2 61.81(5) 5_656 7_556
Au P2 Ce2 66.49(4) . 7_556
Ce2 P2 Ce2 81.49(3) 3 7_556
Ce2 P2 Ce2 139.34(5) 3_545 7_556
O P2 Ce2 123.62(6) 5_656 7_556
Ce1 P2 Ce2 136.14(5) 3_545 7_556
Ce1 P2 Ce2 83.06(3) 3 7_556
Ce2 P2 Ce2 79.53(4) 7_546 7_556
P2 P2 O 120.67(10) 5_656 3
Au P2 O 112.06(8) . 3
Ce2 P2 O 43.14(7) 3 3
Ce2 P2 O 98.60(8) 3_545 3
O P2 O 53.89(10) 5_656 3
Ce1 P2 O 94.54(7) 3_545 3
Ce1 P2 O 42.48(7) 3 3
Ce2 P2 O 177.50(7) 7_546 3
Ce2 P2 O 101.85(5) 7_556 3
P2 P2 O 120.67(10) 5_656 3_545
Au P2 O 112.06(8) . 3_545
Ce2 P2 O 98.60(8) 3 3_545
Ce2 P2 O 43.14(7) 3_545 3_545
O P2 O 53.89(10) 5_656 3_545
Ce1 P2 O 42.48(7) 3_545 3_545
Ce1 P2 O 94.54(7) 3 3_545
Ce2 P2 O 101.85(5) 7_546 3_545
Ce2 P2 O 177.50(7) 7_556 3_545
O P2 O 76.69(9) 3 3_545
P2 P2 Ce1 132.26(10) 5_656 5_656
Au P2 Ce1 116.93(5) . 5_656
Ce2 P2 Ce1 69.39(3) 3 5_656
Ce2 P2 Ce1 69.39(4) 3_545 5_656
O P2 Ce1 39.59(8) 5_656 5_656
Ce1 P2 Ce1 64.02(3) 3_545 5_656
Ce1 P2 Ce1 64.02(3) 3 5_656
Ce2 P2 Ce1 140.04(2) 7_546 5_656
Ce2 P2 Ce1 140.04(2) 7_556 5_656
O P2 Ce1 38.38(5) 3 5_656
O P2 Ce1 38.38(5) 3_545 5_656
P2 P2 Au 36.78(7) 5_656 5_656
Au P2 Au 147.58(6) . 5_656
Ce2 P2 Au 54.90(3) 3 5_656
Ce2 P2 Au 54.90(3) 3_545 5_656
O P2 Au 135.08(10) 5_656 5_656
Ce1 P2 Au 130.66(3) 3_545 5_656
Ce1 P2 Au 130.66(3) 3 5_656
Ce2 P2 Au 89.11(4) 7_546 5_656
Ce2 P2 Au 89.11(4) 7_556 5_656
O P2 Au 92.98(8) 3 5_656
O P2 Au 92.98(8) 3_545 5_656
Ce1 P2 Au 95.49(5) 5_656 5_656
P2 P2 P1 87.60(9) 5_656 5_656
Au P2 P1 161.59(6) . 5_656
Ce2 P2 P1 47.14(3) 3 5_656
Ce2 P2 P1 47.14(3) 3_545 5_656
O P2 P1 84.25(9) 5_656 5_656
Ce1 P2 P1 96.83(4) 3_545 5_656
Ce1 P2 P1 96.83(4) 3 5_656
Ce2 P2 P1 125.88(4) 7_546 5_656
Ce2 P2 P1 125.88(4) 7_556 5_656
O P2 P1 54.98(7) 3 5_656
O P2 P1 54.98(7) 3_545 5_656
Ce1 P2 P1 44.66(3) 5_656 5_656
Au P2 P1 50.83(4) 5_656 5_656
P2 P2 P1 108.61(8) 5_656 7_545
Au P2 P1 30.375(18) . 7_545
Ce2 P2 P1 164.93(4) 3 7_545
Ce2 P2 P1 104.43(3) 3_545 7_545
O P2 P1 78.34(8) 5_656 7_545
Ce1 P2 P1 50.09(3) 3_545 7_545
Ce1 P2 P1 91.36(4) 3 7_545
Ce2 P2 P1 48.80(3) 7_546 7_545
Ce2 P2 P1 89.31(5) 7_556 7_545
O P2 P1 128.93(8) 3 7_545
O P2 P1 90.07(7) 3_545 7_545
Ce1 P2 P1 112.25(4) 5_656 7_545
Au P2 P1 137.35(3) 5_656 7_545
P1 P2 P1 144.52(3) 5_656 7_545
P2 P2 P1 108.61(8) 5_656 7
Au P2 P1 30.375(18) . 7
Ce2 P2 P1 104.43(3) 3 7
Ce2 P2 P1 164.93(4) 3_545 7
O P2 P1 78.34(8) 5_656 7
Ce1 P2 P1 91.36(4) 3_545 7
Ce1 P2 P1 50.09(3) 3 7
Ce2 P2 P1 89.31(5) 7_546 7
Ce2 P2 P1 48.80(3) 7_556 7
O P2 P1 90.07(7) 3 7
O P2 P1 128.93(8) 3_545 7
Ce1 P2 P1 112.25(4) 5_656 7
Au P2 P1 137.35(3) 5_656 7
P1 P2 P1 144.52(3) 5_656 7
P1 P2 P1 60.73(4) 7_545 7
P2 P2 P2 90.0 5_656 1_565
Au P2 P2 90.0 . 1_565
Ce2 P2 P2 44.88(3) 3 1_565
Ce2 P2 P2 135.12(3) 3_545 1_565
O P2 P2 90.0 5_656 1_565
Ce1 P2 P2 131.152(18) 3_545 1_565
Ce1 P2 P2 48.847(19) 3 1_565
Ce2 P2 P2 129.76(2) 7_546 1_565
Ce2 P2 P2 50.24(2) 7_556 1_565
O P2 P2 51.65(5) 3 1_565
O P2 P2 128.35(5) 3_545 1_565
Ce1 P2 P2 90.000(1) 5_656 1_565
Au P2 P2 90.0 5_656 1_565
P1 P2 P2 90.0 5_656 1_565
P1 P2 P2 120.363(18) 7_545 1_565
P1 P2 P2 59.637(19) 7 1_565
P2 P2 P2 90.0 5_656 1_545
Au P2 P2 90.0 . 1_545
Ce2 P2 P2 135.12(3) 3 1_545
Ce2 P2 P2 44.88(3) 3_545 1_545
O P2 P2 90.0 5_656 1_545
Ce1 P2 P2 48.847(19) 3_545 1_545
Ce1 P2 P2 131.152(18) 3 1_545
Ce2 P2 P2 50.23(2) 7_546 1_545
Ce2 P2 P2 129.76(2) 7_556 1_545
O P2 P2 128.35(5) 3 1_545
O P2 P2 51.65(5) 3_545 1_545
Ce1 P2 P2 90.0 5_656 1_545
Au P2 P2 90.0 5_656 1_545
P1 P2 P2 90.0 5_656 1_545
P1 P2 P2 59.637(18) 7_545 1_545
P1 P2 P2 120.363(18) 7 1_545
P2 P2 P2 180.0 1_565 1_545
P2 P2 P1 63.53(8) 5_656 .
Au P2 P1 47.27(4) . .
Ce2 P2 P1 120.34(4) 3 .
Ce2 P2 P1 120.34(4) 3_545 .
O P2 P1 124.61(10) 5_656 .
Ce1 P2 P1 104.76(4) 3_545 .
Ce1 P2 P1 104.76(4) 3 .
Ce2 P2 P1 41.12(2) 7_546 .
Ce2 P2 P1 41.12(2) 7_556 .
O P2 P1 139.52(6) 3 .
O P2 P1 139.52(6) 3_545 .
Ce1 P2 P1 164.20(5) 5_656 .
Au P2 P1 100.31(4) 5_656 .
P1 P2 P1 151.14(4) 5_656 .
P1 P2 P1 54.87(4) 7_545 .
P1 P2 P1 54.87(4) 7 .
P2 P2 P1 90.0 1_565 .
P2 P2 P1 90.0 1_545 .
P2 P2 P2 62.45(3) 5_656 5_646
Au P2 P2 99.46(4) . 5_646
Ce2 P2 P2 121.90(6) 3 5_646
Ce2 P2 P2 43.27(2) 3_545 5_646
O P2 P2 117.25(3) 5_656 5_646
Ce1 P2 P2 76.25(2) 3_545 5_646
Ce1 P2 P2 158.33(5) 3 5_646
Ce2 P2 P2 38.22(2) 7_546 5_646
Ce2 P2 P2 110.40(5) 7_556 5_646
O P2 P2 141.81(8) 3 5_646
O P2 P2 71.69(5) 3_545 5_646
Ce1 P2 P2 108.12(4) 5_656 5_646
Au P2 P2 68.26(3) 5_656 5_646
P1 P2 P2 88.89(4) 5_656 5_646
P1 P2 P2 72.50(3) 7_545 5_646
P1 P2 P2 126.56(5) 7 5_646
P2 P2 P2 152.45(3) 1_565 5_646
P2 P2 P2 27.55(3) 1_545 5_646
P1 P2 P2 78.11(4) . 5_646
P2 P2 P2 62.45(3) 5_656 5_666
Au P2 P2 99.46(4) . 5_666
Ce2 P2 P2 43.27(2) 3 5_666
Ce2 P2 P2 121.90(6) 3_545 5_666
O P2 P2 117.25(3) 5_656 5_666
Ce1 P2 P2 158.33(5) 3_545 5_666
Ce1 P2 P2 76.25(2) 3 5_666
Ce2 P2 P2 110.40(5) 7_546 5_666
Ce2 P2 P2 38.22(2) 7_556 5_666
O P2 P2 71.69(5) 3 5_666
O P2 P2 141.81(8) 3_545 5_666
Ce1 P2 P2 108.12(4) 5_656 5_666
Au P2 P2 68.26(3) 5_656 5_666
P1 P2 P2 88.89(4) 5_656 5_666
P1 P2 P2 126.56(5) 7_545 5_666
P1 P2 P2 72.50(3) 7 5_666
P2 P2 P2 27.55(3) 1_565 5_666
P2 P2 P2 152.45(3) 1_545 5_666
P1 P2 P2 78.11(4) . 5_666
P2 P2 P2 124.91(6) 5_646 5_666
P2 P2 Au 100.30(5) 5_656 1_545
Au P2 Au 59.779(19) . 1_545
Ce2 P2 Au 165.24(4) 3 1_545
Ce2 P2 Au 75.07(2) 3_545 1_545
O P2 Au 83.67(5) 5_656 1_545
Ce1 P2 Au 41.958(17) 3_545 1_545
Ce1 P2 Au 113.18(4) 3 1_545
Ce2 P2 Au 41.104(13) 7_546 1_545
Ce2 P2 Au 110.60(4) 7_556 1_545
O P2 Au 136.48(6) 3 1_545
O P2 Au 69.69(6) 3_545 1_545
Ce1 P2 Au 103.18(2) 5_656 1_545
Au P2 Au 115.14(2) 5_656 1_545
P1 P2 Au 118.53(2) 5_656 1_545
P1 P2 Au 29.422(12) 7_545 1_545
P1 P2 Au 90.15(4) 7 1_545
P2 P2 Au 149.779(19) 1_565 1_545
P2 P2 Au 30.220(19) 1_545 1_545
P1 P2 Au 70.03(2) . 1_545
P2 P2 Au 46.89(2) 5_646 1_545
P2 P2 Au 148.08(5) 5_666 1_545
P2 P2 Au 100.30(5) 5_656 1_565
Au P2 Au 59.779(19) . 1_565
Ce2 P2 Au 75.07(2) 3 1_565
Ce2 P2 Au 165.24(4) 3_545 1_565
O P2 Au 83.67(5) 5_656 1_565
Ce1 P2 Au 113.18(4) 3_545 1_565
Ce1 P2 Au 41.958(17) 3 1_565
Ce2 P2 Au 110.60(4) 7_546 1_565
Ce2 P2 Au 41.104(14) 7_556 1_565
O P2 Au 69.69(6) 3 1_565
O P2 Au 136.48(6) 3_545 1_565
Ce1 P2 Au 103.18(2) 5_656 1_565
Au P2 Au 115.14(2) 5_656 1_565
P1 P2 Au 118.53(2) 5_656 1_565
P1 P2 Au 90.15(4) 7_545 1_565
P1 P2 Au 29.422(12) 7 1_565
P2 P2 Au 30.220(19) 1_565 1_565
P2 P2 Au 149.779(19) 1_545 1_565
P1 P2 Au 70.03(2) . 1_565
P2 P2 Au 148.08(5) 5_646 1_565
P2 P2 Au 46.89(2) 5_666 1_565
Au P2 Au 119.56(4) 1_545 1_565
P2 P2 O 36.62(6) 5_656 7_546
Au P2 O 84.20(7) . 7_546
Ce2 P2 O 114.15(6) 3 7_546
Ce2 P2 O 78.43(5) 3_545 7_546
O P2 O 148.55(8) 5_656 7_546
Ce1 P2 O 106.31(4) 3_545 7_546
Ce1 P2 O 147.90(6) 3 7_546
Ce2 P2 O 25.19(4) 7_546 7_546
Ce2 P2 O 69.24(4) 7_556 7_546
O P2 O 157.29(5) 3 7_546
O P2 O 112.87(7) 3_545 7_546
Ce1 P2 O 147.73(5) 5_656 7_546
Au P2 O 66.70(6) 5_656 7_546
P1 P2 O 112.28(7) 5_656 7_546
P1 P2 O 72.99(6) 7_545 7_546
P1 P2 O 98.19(6) 7 7_546
P2 P2 O 115.48(2) 1_565 7_546
P2 P2 O 64.52(2) 1_545 7_546
P1 P2 O 43.32(5) . 7_546
P2 P2 O 41.18(4) 5_646 7_546
P2 P2 O 90.59(5) 5_666 7_546
Au P2 O 65.00(4) 1_545 7_546
Au P2 O 108.72(5) 1_565 7_546
P2 P2 O 36.62(6) 5_656 7_556
Au P2 O 84.20(7) . 7_556
Ce2 P2 O 78.43(5) 3 7_556
Ce2 P2 O 114.15(6) 3_545 7_556
O P2 O 148.55(8) 5_656 7_556
Ce1 P2 O 147.90(6) 3_545 7_556
Ce1 P2 O 106.31(4) 3 7_556
Ce2 P2 O 69.24(4) 7_546 7_556
Ce2 P2 O 25.19(4) 7_556 7_556
O P2 O 112.87(7) 3 7_556
O P2 O 157.29(5) 3_545 7_556
Ce1 P2 O 147.73(5) 5_656 7_556
Au P2 O 66.70(6) 5_656 7_556
P1 P2 O 112.28(7) 5_656 7_556
P1 P2 O 98.19(6) 7_545 7_556
P1 P2 O 72.99(6) 7 7_556
P2 P2 O 64.52(2) 1_565 7_556
P2 P2 O 115.48(2) 1_545 7_556
P1 P2 O 43.32(5) . 7_556
P2 P2 O 90.59(5) 5_646 7_556
P2 P2 O 41.18(4) 5_666 7_556
Au P2 O 108.72(5) 1_545 7_556
Au P2 O 65.00(4) 1_565 7_556
O P2 O 50.97(4) 7_546 7_556
P2 P2 Ce1 24.837(13) 5_656 7_546
Au P2 Ce1 111.98(5) . 7_546
Ce2 P2 Ce1 93.55(4) 3 7_546
Ce2 P2 Ce1 58.11(3) 3_545 7_546
O P2 Ce1 152.93(4) 5_656 7_546
Ce1 P2 Ce1 114.176(17) 3_545 7_546
Ce1 P2 Ce1 163.24(2) 3 7_546
Ce2 P2 Ce1 48.59(2) 7_546 7_546
Ce2 P2 Ce1 82.60(3) 7_556 7_546
O P2 Ce1 133.48(8) 3 7_546
O P2 Ce1 99.88(6) 3_545 7_546
Ce1 P2 Ce1 124.70(4) 5_656 7_546
Au P2 Ce1 40.522(18) 5_656 7_546
P1 P2 Ce1 84.64(4) 5_656 7_546
P1 P2 Ce1 97.10(3) 7_545 7_546
P1 P2 Ce1 122.99(4) 7 7_546
P2 P2 Ce1 114.605(9) 1_565 7_546
P2 P2 Ce1 65.395(9) 1_545 7_546
P1 P2 Ce1 69.22(3) . 7_546
P2 P2 Ce1 37.92(2) 5_646 7_546
P2 P2 Ce1 87.10(4) 5_666 7_546
Au P2 Ce1 80.132(18) 1_545 7_546
Au P2 Ce1 123.24(3) 1_565 7_546
O P2 Ce1 27.80(5) 7_546 7_546
O P2 Ce1 58.24(4) 7_556 7_546
P2 P2 Ce1 24.837(13) 5_656 7_556
Au P2 Ce1 111.98(5) . 7_556
Ce2 P2 Ce1 58.11(3) 3 7_556
Ce2 P2 Ce1 93.55(4) 3_545 7_556
O P2 Ce1 152.93(4) 5_656 7_556
Ce1 P2 Ce1 163.24(2) 3_545 7_556
Ce1 P2 Ce1 114.176(17) 3 7_556
Ce2 P2 Ce1 82.60(3) 7_546 7_556
Ce2 P2 Ce1 48.59(2) 7_556 7_556
O P2 Ce1 99.88(6) 3 7_556
O P2 Ce1 133.48(8) 3_545 7_556
Ce1 P2 Ce1 124.70(4) 5_656 7_556
Au P2 Ce1 40.522(18) 5_656 7_556
P1 P2 Ce1 84.64(4) 5_656 7_556
P1 P2 Ce1 122.99(4) 7_545 7_556
P1 P2 Ce1 97.10(3) 7 7_556
P2 P2 Ce1 65.396(9) 1_565 7_556
P2 P2 Ce1 114.605(9) 1_545 7_556
P1 P2 Ce1 69.22(3) . 7_556
P2 P2 Ce1 87.10(4) 5_646 7_556
P2 P2 Ce1 37.92(2) 5_666 7_556
Au P2 Ce1 123.24(3) 1_545 7_556
Au P2 Ce1 80.132(18) 1_565 7_556
O P2 Ce1 58.24(4) 7_546 7_556
O P2 Ce1 27.80(5) 7_556 7_556
Ce1 P2 Ce1 49.210(19) 7_546 7_556
P2 P2 O 126.78(4) 5_656 5_666
Au P2 O 82.38(6) . 5_666
Ce2 P2 O 60.48(5) 3 5_666
Ce2 P2 O 129.49(6) 3_545 5_666
O P2 O 52.78(4) 5_656 5_666
Ce1 P2 O 94.81(5) 3_545 5_666
Ce1 P2 O 15.36(4) 3 5_666
Ce2 P2 O 147.59(6) 7_546 5_666
Ce2 P2 O 79.95(4) 7_556 5_666
O P2 O 31.73(11) 3 5_666
O P2 O 97.91(4) 3_545 5_666
Ce1 P2 O 62.22(5) 5_656 5_666
Au P2 O 115.36(5) 5_656 5_666
P1 P2 O 86.52(6) 5_656 5_666
P1 P2 O 106.28(6) 7_545 5_666
P1 P2 O 58.34(5) 7 5_666
P2 P2 O 37.22(4) 1_565 5_666
P2 P2 O 142.78(4) 1_545 5_666
P1 P2 O 110.10(5) . 5_666
P2 P2 O 169.41(6) 5_646 5_666
P2 P2 O 64.58(4) 5_666 5_666
Au P2 O 128.42(5) 1_545 5_666
Au P2 O 40.99(5) 1_565 5_666
O P2 O 149.16(7) 7_546 5_666
O P2 O 99.98(3) 7_556 5_666
Ce1 P2 O 150.48(4) 7_546 5_666
Ce1 P2 O 101.95(4) 7_556 5_666
P2 P2 O 126.78(4) 5_656 5_646
Au P2 O 82.38(6) . 5_646
Ce2 P2 O 129.49(6) 3 5_646
Ce2 P2 O 60.48(5) 3_545 5_646
O P2 O 52.78(4) 5_656 5_646
Ce1 P2 O 15.36(4) 3_545 5_646
Ce1 P2 O 94.81(5) 3 5_646
Ce2 P2 O 79.95(4) 7_546 5_646
Ce2 P2 O 147.59(7) 7_556 5_646
O P2 O 97.91(4) 3 5_646
O P2 O 31.73(11) 3_545 5_646
Ce1 P2 O 62.22(5) 5_656 5_646
Au P2 O 115.36(5) 5_656 5_646
P1 P2 O 86.52(6) 5_656 5_646
P1 P2 O 58.34(6) 7_545 5_646
P1 P2 O 106.28(6) 7 5_646
P2 P2 O 142.78(4) 1_565 5_646
P2 P2 O 37.22(4) 1_545 5_646
P1 P2 O 110.10(5) . 5_646
P2 P2 O 64.58(4) 5_646 5_646
P2 P2 O 169.41(6) 5_666 5_646
Au P2 O 40.99(5) 1_545 5_646
Au P2 O 128.42(5) 1_565 5_646
O P2 O 99.98(3) 7_546 5_646
O P2 O 149.16(7) 7_556 5_646
Ce1 P2 O 101.95(4) 7_546 5_646
Ce1 P2 O 150.48(4) 7_556 5_646
O P2 O 105.57(7) 5_666 5_646
P2 P2 P1 48.23(7) 5_656 3_556
Au P2 P1 145.73(4) . 3_556
Ce2 P2 P1 31.84(2) 3 3_556
Ce2 P2 P1 73.40(4) 3_545 3_556
O P2 P1 124.75(8) 5_656 3_556
Ce1 P2 P1 144.62(4) 3_545 3_556
Ce1 P2 P1 106.96(3) 3 3_556
Ce2 P2 P1 108.80(4) 7_546 3_556
Ce2 P2 P1 79.24(3) 7_556 3_556
O P2 P1 73.57(7) 3 3_556
O P2 P1 102.17(8) 3_545 3_556
Ce1 P2 P1 88.91(4) 5_656 3_556
Au P2 P1 24.321(12) 5_656 3_556
P1 P2 P1 48.84(4) 5_656 3_556
P1 P2 P1 156.84(4) 7_545 3_556
P1 P2 P1 121.15(3) 7 3_556
P2 P2 P1 66.559(11) 1_565 3_556
P2 P2 P1 113.442(11) 1_545 3_556
P1 P2 P1 105.54(4) . 3_556
P2 P2 P1 92.56(4) 5_646 3_556
P2 P2 P1 48.64(3) 5_666 3_556
Au P2 P1 139.44(3) 1_545 3_556
Au P2 P1 94.14(2) 1_565 3_556
O P2 P1 84.10(6) 7_546 3_556
O P2 P1 63.57(6) 7_556 3_556
Ce1 P2 P1 61.71(2) 7_546 3_556
Ce1 P2 P1 36.37(2) 7_556 3_556
O P2 P1 91.60(5) 5_666 3_556
O P2 P1 131.42(6) 5_646 3_556
Ce1 O Ce1 126.28(18) 7_556 7_546
Ce1 O Ce2 109.33(11) 7_556 .
Ce1 O Ce2 109.33(11) 7_546 .
Ce1 O Ce1 102.04(12) 7_556 .
Ce1 O Ce1 102.04(12) 7_546 .
Ce2 O Ce1 105.41(16) . .
Ce1 O O 129.3(2) 7_556 7_546
Ce1 O O 51.55(6) 7_546 7_546
Ce2 O O 118.29(17) . 7_546
Ce1 O O 50.49(13) . 7_546
Ce1 O O 51.55(6) 7_556 7_556
Ce1 O O 129.3(2) 7_546 7_556
Ce2 O O 118.29(17) . 7_556
Ce1 O O 50.49(13) . 7_556
O O O 89.5(2) 7_546 7_556
Ce1 O P2 68.38(9) 7_556 5_656
Ce1 O P2 68.38(9) 7_546 5_656
Ce2 O P2 172.47(19) . 5_656
Ce1 O P2 82.12(12) . 5_656
O O P2 66.39(14) 7_546 5_656
O O P2 66.39(14) 7_556 5_656
Ce1 O P2 154.95(13) 7_556 3_445
Ce1 O P2 78.40(5) 7_546 3_445
Ce2 O P2 58.90(8) . 3_445
Ce1 O P2 64.43(9) . 3_445
O O P2 59.72(11) 7_546 3_445
O O P2 111.7(2) 7_556 3_445
P2 O P2 126.11(10) 5_656 3_445
Ce1 O P2 78.40(5) 7_556 3_455
Ce1 O P2 154.95(13) 7_546 3_455
Ce2 O P2 58.90(8) . 3_455
Ce1 O P2 64.43(9) . 3_455
O O P2 111.7(2) 7_546 3_455
O O P2 59.72(11) 7_556 3_455
P2 O P2 126.11(10) 5_656 3_455
P2 O P2 76.69(9) 3_445 3_455
Ce1 O P1 57.26(7) 7_556 7_556
Ce1 O P1 122.19(16) 7_546 7_556
Ce2 O P1 57.52(8) . 7_556
Ce1 O P1 135.45(9) . 7_556
O O P1 172.26(16) 7_546 7_556
O O P1 98.28(8) 7_556 7_556
P2 O P1 117.06(11) 5_656 7_556
P2 O P1 116.41(12) 3_445 7_556
P2 O P1 72.44(6) 3_455 7_556
Ce1 O P1 122.19(16) 7_556 7_546
Ce1 O P1 57.26(7) 7_546 7_546
Ce2 O P1 57.52(8) . 7_546
Ce1 O P1 135.45(9) . 7_546
O O P1 98.28(8) 7_546 7_546
O O P1 172.26(16) 7_556 7_546
P2 O P1 117.06(11) 5_656 7_546
P2 O P1 72.44(6) 3_445 7_546
P2 O P1 116.41(12) 3_455 7_546
P1 O P1 73.98(9) 7_556 7_546
Ce1 O Au 63.33(9) 7_556 5_656
Ce1 O Au 63.33(9) 7_546 5_656
Ce2 O Au 130.50(16) . 5_656
Ce1 O Au 124.09(14) . 5_656
O O Au 95.44(16) 7_546 5_656
O O Au 95.44(16) 7_556 5_656
P2 O Au 41.97(6) 5_656 5_656
P2 O Au 141.65(5) 3_445 5_656
P2 O Au 141.65(5) 3_455 5_656
P1 O Au 84.21(9) 7_556 5_656
P1 O Au 84.21(9) 7_546 5_656
Ce1 O Au 87.20(11) 7_556 1_556
Ce1 O Au 87.20(11) 7_546 1_556
Ce2 O Au 53.30(9) . 1_556
Ce1 O Au 158.71(15) . 1_556
O O Au 135.04(12) 7_546 1_556
O O Au 135.04(12) 7_556 1_556
P2 O Au 119.17(13) 5_656 1_556
P2 O Au 99.47(9) 3_445 1_556
P2 O Au 99.47(9) 3_455 1_556
P1 O Au 37.35(5) 7_556 1_556
P1 O Au 37.35(5) 7_546 1_556
Au O Au 77.20(9) 5_656 1_556
Ce1 O O 26.86(9) 7_556 1_565
Ce1 O O 153.14(9) 7_546 1_565
Ce2 O O 90.0 . 1_565
Ce1 O O 90.0 . 1_565
O O O 134.73(12) 7_546 1_565
O O O 45.27(12) 7_556 1_565
P2 O O 90.0 5_656 1_565
P2 O O 128.35(5) 3_445 1_565
P2 O O 51.65(5) 3_455 1_565
P1 O O 53.01(5) 7_556 1_565
P1 O O 126.99(5) 7_546 1_565
Au O O 90.0 5_656 1_565
Au O O 90.0 1_556 1_565
Ce1 O O 153.14(9) 7_556 1_545
Ce1 O O 26.86(9) 7_546 1_545
Ce2 O O 90.0 . 1_545
Ce1 O O 90.000(1) . 1_545
O O O 45.27(12) 7_546 1_545
O O O 134.73(12) 7_556 1_545
P2 O O 90.0 5_656 1_545
P2 O O 51.65(5) 3_445 1_545
P2 O O 128.35(5) 3_455 1_545
P1 O O 126.99(5) 7_556 1_545
P1 O O 53.01(5) 7_546 1_545
Au O O 90.0 5_656 1_545
Au O O 90.0 1_556 1_545
O O O 179.999(1) 1_565 1_545
Ce1 O Ce2 103.92(12) 7_556 7_546
Ce1 O Ce2 55.03(8) 7_546 7_546
Ce2 O Ce2 145.20(9) . 7_546
Ce1 O Ce2 56.71(7) . 7_546
O O Ce2 26.91(11) 7_546 7_546
O O Ce2 75.54(14) 7_556 7_546
P2 O Ce2 39.73(5) 5_656 7_546
P2 O Ce2 86.48(7) 3_445 7_546
P2 O Ce2 120.31(12) 3_455 7_546
P1 O Ce2 156.67(11) 7_556 7_546
P1 O Ce2 111.68(4) 7_546 7_546
Au O Ce2 74.19(7) 5_656 7_546
Au O Ce2 139.98(8) 1_556 7_546
O O Ce2 117.14(2) 1_565 7_546
O O Ce2 62.86(2) 1_545 7_546
Ce1 O Ce2 55.03(8) 7_556 7_556
Ce1 O Ce2 103.92(12) 7_546 7_556
Ce2 O Ce2 145.20(9) . 7_556
Ce1 O Ce2 56.71(7) . 7_556
O O Ce2 75.54(14) 7_546 7_556
O O Ce2 26.91(11) 7_556 7_556
P2 O Ce2 39.73(5) 5_656 7_556
P2 O Ce2 120.31(12) 3_445 7_556
P2 O Ce2 86.48(7) 3_455 7_556
P1 O Ce2 111.68(4) 7_556 7_556
P1 O Ce2 156.67(11) 7_546 7_556
Au O Ce2 74.19(7) 5_656 7_556
Au O Ce2 139.98(8) 1_556 7_556
O O Ce2 62.86(2) 1_565 7_556
O O Ce2 117.14(2) 1_545 7_556
Ce2 O Ce2 54.28(5) 7_546 7_556
Ce1 O P1 39.02(7) 7_556 3_556
Ce1 O P1 91.17(12) 7_546 3_556
Ce2 O P1 113.49(13) . 3_556
Ce1 O P1 131.77(11) . 3_556
O O P1 123.33(18) 7_546 3_556
O O P1 85.44(13) 7_556 3_556
P2 O P1 59.99(7) 5_656 3_556
P2 O P1 162.90(11) 3_445 3_556
P2 O P1 113.65(4) 3_455 3_556
P1 O P1 58.11(7) 7_556 3_556
P1 O P1 90.55(10) 7_546 3_556
Au O P1 29.79(3) 5_656 3_556
Au O P1 66.18(7) 1_556 3_556
O O P1 63.45(3) 1_565 3_556
O O P1 116.55(3) 1_545 3_556
Ce2 O P1 98.70(8) 7_546 3_556
Ce2 O P1 75.14(6) 7_556 3_556
Ce1 O P1 91.17(12) 7_556 3_546
Ce1 O P1 39.02(7) 7_546 3_546
Ce2 O P1 113.49(13) . 3_546
Ce1 O P1 131.77(11) . 3_546
O O P1 85.44(13) 7_546 3_546
O O P1 123.33(18) 7_556 3_546
P2 O P1 59.99(7) 5_656 3_546
P2 O P1 113.65(4) 3_445 3_546
P2 O P1 162.90(11) 3_455 3_546
P1 O P1 90.55(10) 7_556 3_546
P1 O P1 58.11(7) 7_546 3_546
Au O P1 29.79(3) 5_656 3_546
Au O P1 66.18(7) 1_556 3_546
O O P1 116.55(3) 1_565 3_546
O O P1 63.45(3) 1_545 3_546
Ce2 O P1 75.14(6) 7_546 3_546
Ce2 O P1 98.70(8) 7_556 3_546
P1 O P1 53.10(5) 3_556 3_546
Ce1 O Ce2 160.00(16) 7_556 1_545
Ce1 O Ce2 52.07(5) 7_546 1_545
Ce2 O Ce2 60.60(4) . 1_545
Ce1 O Ce2 97.49(7) . 1_545
O O Ce2 67.63(8) 7_546 1_545
O O Ce2 147.75(19) 7_556 1_545
P2 O Ce2 119.12(4) 5_656 1_545
P2 O Ce2 37.43(3) 3_445 1_545
P2 O Ce2 106.68(9) 3_455 1_545
P1 O Ce2 105.11(9) 7_556 1_545
P1 O Ce2 38.02(3) 7_546 1_545
Au O Ce2 108.59(6) 5_656 1_545
Au O Ce2 72.94(5) 1_556 1_545
O O Ce2 150.60(4) 1_565 1_545
O O Ce2 29.40(4) 1_545 1_545
Ce2 O Ce2 90.33(3) 7_546 1_545
Ce2 O Ce2 143.17(7) 7_556 1_545
P1 O Ce2 125.81(9) 3_556 1_545
P1 O Ce2 78.83(4) 3_546 1_545
Ce1 O Ce2 52.07(5) 7_556 1_565
Ce1 O Ce2 160.00(16) 7_546 1_565
Ce2 O Ce2 60.60(4) . 1_565
Ce1 O Ce2 97.49(7) . 1_565
O O Ce2 147.75(19) 7_546 1_565
O O Ce2 67.63(8) 7_556 1_565
P2 O Ce2 119.12(4) 5_656 1_565
P2 O Ce2 106.68(9) 3_445 1_565
P2 O Ce2 37.43(3) 3_455 1_565
P1 O Ce2 38.02(3) 7_556 1_565
P1 O Ce2 105.11(9) 7_546 1_565
Au O Ce2 108.59(6) 5_656 1_565
Au O Ce2 72.94(5) 1_556 1_565
O O Ce2 29.40(4) 1_565 1_565
O O Ce2 150.60(4) 1_545 1_565
Ce2 O Ce2 143.17(7) 7_546 1_565
Ce2 O Ce2 90.33(3) 7_556 1_565
P1 O Ce2 78.83(4) 3_556 1_565
P1 O Ce2 125.81(9) 3_546 1_565
Ce2 O Ce2 121.20(8) 1_545 1_565
Ce1 O Ce1 151.47(14) 7_556 1_545
Ce1 O Ce1 47.75(6) 7_546 1_545
Ce2 O Ce1 97.55(7) . 1_545
Ce1 O Ce1 60.37(5) . 1_545
O O Ce1 22.14(8) 7_546 1_545
O O Ce1 107.28(17) 7_556 1_545
P2 O Ce1 86.11(6) 5_656 1_545
P2 O Ce1 41.17(3) 3_445 1_545
P2 O Ce1 109.02(10) 3_455 1_545
P1 O Ce1 151.09(9) 7_556 1_545
P1 O Ce1 80.18(3) 7_546 1_545
Au O Ce1 106.09(6) 5_656 1_545
Au O Ce1 117.43(5) 1_556 1_545
O O Ce1 150.37(5) 1_565 1_545
O O Ce1 29.64(5) 1_545 1_545
Ce2 O Ce1 48.10(3) 7_546 1_545
Ce2 O Ce1 97.18(7) 7_556 1_545
P1 O Ce1 135.88(7) 3_556 1_545
P1 O Ce1 86.61(4) 3_546 1_545
Ce2 O Ce1 46.150(18) 1_545 1_545
Ce2 O Ce1 145.26(9) 1_565 1_545
Ce1 O Ce1 47.75(6) 7_556 1_565
Ce1 O Ce1 151.47(14) 7_546 1_565
Ce2 O Ce1 97.55(7) . 1_565
Ce1 O Ce1 60.37(5) . 1_565
O O Ce1 107.28(17) 7_546 1_565
O O Ce1 22.14(8) 7_556 1_565
P2 O Ce1 86.11(6) 5_656 1_565
P2 O Ce1 109.02(10) 3_445 1_565
P2 O Ce1 41.17(3) 3_455 1_565
P1 O Ce1 80.18(3) 7_556 1_565
P1 O Ce1 151.09(9) 7_546 1_565
Au O Ce1 106.09(6) 5_656 1_565
Au O Ce1 117.43(5) 1_556 1_565
O O Ce1 29.64(5) 1_565 1_565
O O Ce1 150.37(5) 1_545 1_565
Ce2 O Ce1 97.18(7) 7_546 1_565
Ce2 O Ce1 48.10(3) 7_556 1_565
P1 O Ce1 86.61(4) 3_556 1_565
P1 O Ce1 135.88(7) 3_546 1_565
Ce2 O Ce1 145.26(9) 1_545 1_565
Ce2 O Ce1 46.150(17) 1_565 1_565
Ce1 O Ce1 120.73(9) 1_545 1_565
Ce1 O Au 135.90(13) 7_556 3_445
Ce1 O Au 87.01(8) 7_546 3_445
Ce2 O Au 79.29(10) . 3_445
Ce1 O Au 36.72(5) . 3_445
O O Au 46.93(13) 7_546 3_445
O O Au 85.68(17) 7_556 3_445
P2 O Au 107.45(10) 5_656 3_445
P2 O Au 27.78(5) 3_445 3_445
P2 O Au 69.57(8) 3_455 3_445
P1 O Au 132.99(10) 7_556 3_445
P1 O Au 99.34(6) 7_546 3_445
Au O Au 142.36(8) 5_656 3_445
Au O Au 126.63(8) 1_556 3_445
O O Au 115.58(2) 1_565 3_445
O O Au 64.42(2) 1_545 3_445
Ce2 O Au 69.69(6) 7_546 3_445
Ce2 O Au 92.68(8) 7_556 3_445
P1 O Au 166.88(10) 3_556 3_445
P1 O Au 126.02(3) 3_546 3_445
Ce2 O Au 62.14(4) 1_545 3_445
Ce2 O Au 106.55(7) 1_565 3_445
Ce1 O Au 39.51(3) 1_545 3_445
Ce1 O Au 88.79(7) 1_565 3_445
Ce1 O Au 87.01(8) 7_556 3_455
Ce1 O Au 135.90(13) 7_546 3_455
Ce2 O Au 79.29(10) . 3_455
Ce1 O Au 36.72(5) . 3_455
O O Au 85.68(17) 7_546 3_455
O O Au 46.93(13) 7_556 3_455
P2 O Au 107.45(10) 5_656 3_455
P2 O Au 69.57(8) 3_445 3_455
P2 O Au 27.78(4) 3_455 3_455
P1 O Au 99.34(6) 7_556 3_455
P1 O Au 132.99(10) 7_546 3_455
Au O Au 142.36(8) 5_656 3_455
Au O Au 126.63(8) 1_556 3_455
O O Au 64.42(2) 1_565 3_455
O O Au 115.58(2) 1_545 3_455
Ce2 O Au 92.68(8) 7_546 3_455
Ce2 O Au 69.69(6) 7_556 3_455
P1 O Au 126.02(3) 3_556 3_455
P1 O Au 166.88(10) 3_546 3_455
Ce2 O Au 106.55(7) 1_545 3_455
Ce2 O Au 62.14(4) 1_565 3_455
Ce1 O Au 88.79(7) 1_545 3_455
Ce1 O Au 39.51(3) 1_565 3_455
Au O Au 51.15(5) 3_445 3_455
Ce1 O P2 140.84(11) 7_556 7_546
Ce1 O P2 90.44(7) 7_546 7_546
Ce2 O P2 36.19(5) . 7_546
Ce1 O P2 79.90(10) . 7_546
O O P2 82.28(13) 7_546 7_546
O O P2 118.11(19) 7_556 7_546
P2 O P2 148.55(8) 5_656 7_546
P2 O P2 22.71(5) 3_445 7_546
P2 O P2 67.13(7) 3_455 7_546
P1 O P2 93.70(9) 7_556 7_546
P1 O P2 63.05(6) 7_546 7_546
Au O P2 146.27(8) 5_656 7_546
Au O P2 80.91(7) 1_556 7_546
O O P2 115.48(2) 1_565 7_546
O O P2 64.52(2) 1_545 7_546
Ce2 O P2 109.13(6) 7_546 7_546
Ce2 O P2 136.07(10) 7_556 7_546
P1 O P2 146.92(10) 3_556 7_546
P1 O P2 116.95(5) 3_546 7_546
Ce2 O P2 39.55(3) 1_545 7_546
Ce2 O P2 88.78(6) 1_565 7_546
Ce1 O P2 62.57(4) 1_545 7_546
Ce1 O P2 106.69(8) 1_565 7_546
Au O P2 46.16(4) 3_445 7_546
Au O P2 71.26(6) 3_455 7_546
Ce1 O P2 90.44(7) 7_556 7_556
Ce1 O P2 140.84(11) 7_546 7_556
Ce2 O P2 36.19(5) . 7_556
Ce1 O P2 79.90(10) . 7_556
O O P2 118.11(19) 7_546 7_556
O O P2 82.28(13) 7_556 7_556
P2 O P2 148.55(8) 5_656 7_556
P2 O P2 67.13(7) 3_445 7_556
P2 O P2 22.71(5) 3_455 7_556
P1 O P2 63.05(6) 7_556 7_556
P1 O P2 93.70(9) 7_546 7_556
Au O P2 146.27(8) 5_656 7_556
Au O P2 80.91(7) 1_556 7_556
O O P2 64.52(2) 1_565 7_556
O O P2 115.48(2) 1_545 7_556
Ce2 O P2 136.07(10) 7_546 7_556
Ce2 O P2 109.13(6) 7_556 7_556
P1 O P2 116.95(5) 3_556 7_556
P1 O P2 146.92(10) 3_546 7_556
Ce2 O P2 88.78(6) 1_545 7_556
Ce2 O P2 39.55(3) 1_565 7_556
Ce1 O P2 106.69(8) 1_545 7_556
Ce1 O P2 62.57(4) 1_565 7_556
Au O P2 71.26(6) 3_445 7_556
Au O P2 46.16(4) 3_455 7_556
P2 O P2 50.97(4) 7_546 7_556
Ce1 O P1 90.37(11) 7_556 .
Ce1 O P1 90.37(11) 7_546 .
Ce2 O P1 132.07(14) . .
Ce1 O P1 26.66(6) . .
O O P1 44.73(12) 7_546 .
O O P1 44.73(12) 7_556 .
P2 O P1 55.46(8) 5_656 .
P2 O P1 84.72(9) 3_445 .
P2 O P1 84.72(9) 3_455 .
P1 O P1 143.01(5) 7_556 .
P1 O P1 143.01(5) 7_546 .
Au O P1 97.43(9) 5_656 .
Au O P1 174.63(11) 1_556 .
O O P1 90.0 1_565 .
O O P1 90.0 1_545 .
Ce2 O P1 36.40(3) 7_546 .
Ce2 O P1 36.40(3) 7_556 .
P1 O P1 109.11(8) 3_556 .
P1 O P1 109.11(8) 3_546 .
Ce2 O P1 109.20(6) 1_545 .
Ce2 O P1 109.20(6) 1_565 .
Ce1 O P1 63.77(5) 1_545 .
Ce1 O P1 63.77(5) 1_565 .
Au O P1 57.95(6) 3_445 .
Au O P1 57.95(6) 3_455 .
P2 O P1 103.92(8) 7_546 .
P2 O P1 103.92(8) 7_556 .
Ce1 O Ce2 116.63(9) 7_556 5_556
Ce1 O Ce2 116.63(9) 7_546 5_556
Ce2 O Ce2 50.09(8) . 5_556
Ce1 O Ce2 55.31(8) . 5_556
O O Ce2 84.14(16) 7_546 5_556
O O Ce2 84.14(16) 7_556 5_556
P2 O Ce2 137.43(13) 5_656 5_556
P2 O Ce2 38.37(5) 3_445 5_556
P2 O Ce2 38.37(5) 3_455 5_556
P1 O Ce2 96.26(8) 7_556 5_556
P1 O Ce2 96.26(8) 7_546 5_556
Au O Ce2 179.40(12) 5_656 5_556
Au O Ce2 103.40(8) 1_556 5_556
O O Ce2 90.000(1) 1_565 5_556
O O Ce2 90.0 1_545 5_556
Ce2 O Ce2 105.28(8) 7_546 5_556
Ce2 O Ce2 105.28(8) 7_556 5_556
P1 O Ce2 150.47(5) 3_556 5_556
P1 O Ce2 150.47(5) 3_546 5_556
Ce2 O Ce2 71.64(5) 1_545 5_556
Ce2 O Ce2 71.64(5) 1_565 5_556
Ce1 O Ce2 73.66(5) 1_545 5_556
Ce1 O Ce2 73.66(5) 1_565 5_556
Au O Ce2 37.22(3) 3_445 5_556
Au O Ce2 37.22(3) 3_455 5_556
P2 O Ce2 34.11(3) 7_546 5_556
P2 O Ce2 34.11(3) 7_556 5_556
P1 O Ce2 81.98(7) . 5_556
Ce1 O Au 129.90(12) 7_556 7_546
Ce1 O Au 85.73(8) 7_546 7_546
Ce2 O Au 23.95(2) . 7_546
Ce1 O Au 107.59(11) . 7_546
O O Au 100.56(12) 7_546 7_546
O O Au 138.42(18) 7_556 7_546
P2 O Au 153.89(6) 5_656 7_546
P2 O Au 46.79(5) 3_445 7_546
P2 O Au 79.24(8) 3_455 7_546
P1 O Au 73.39(7) 7_556 7_546
P1 O Au 39.77(5) 7_546 7_546
Au O Au 123.14(10) 5_656 7_546
Au O Au 53.45(5) 1_556 7_546
O O Au 113.655(18) 1_565 7_546
O O Au 66.344(18) 1_545 7_546
Ce2 O Au 126.05(3) 7_546 7_546
Ce2 O Au 162.67(10) 7_556 7_546
P1 O Au 119.62(9) 3_556 7_546
P1 O Au 97.80(6) 3_546 7_546
Ce2 O Au 37.04(2) 1_545 7_546
Ce2 O Au 84.32(6) 1_565 7_546
Ce1 O Au 78.50(4) 1_545 7_546
Ce1 O Au 119.88(7) 1_565 7_546
Au O Au 73.22(5) 3_445 7_546
Au O Au 93.31(7) 3_455 7_546
P2 O Au 27.71(3) 7_546 7_546
P2 O Au 57.32(5) 7_556 7_546
P1 O Au 131.15(8) . 7_546
Ce2 O Au 57.38(4) 5_556 7_546

loop_
_geom_bond_atom_site_label_1
_geom_bond_atom_site_label_2
_geom_bond_distance
_geom_bond_site_symmetry_2
Ce1 O 2.3799(19) 7_556
Ce1 O 2.3799(19) 7_546
Ce1 O 2.416(5) .
Ce1 P1 3.0052(16) .
Ce1 P2 3.2263(12) 3_455
Ce1 P2 3.2263(12) 3_445
Ce1 P1 3.265(2) 5
Ce1 Au 3.3133(8) 3_445
Ce1 Au 3.3133(8) 3_455
Ce1 Ce1 3.7279(12) 7_556
Ce1 Ce1 3.7279(12) 7_546
Ce1 P2 3.755(2) 5_656
Ce1 Ce2 3.8250(10) .
Ce1 Ce2 3.8933(8) 7_556
Ce1 Ce2 3.8933(8) 7_546
Ce1 Ce1 4.2463(8) 1_545
Ce1 Ce1 4.2463(8) 1_565
Ce1 Ce2 4.3404(13) 5_556
Ce1 Au 4.4890(9) 7_545
Ce1 Au 4.4890(9) 7
Ce1 Ce1 4.6991(18) 5
Ce1 O 4.885(2) 1_565
Ce1 O 4.885(2) 1_545
Ce1 P2 5.0993(16) 7_546
Ce1 P2 5.0993(16) 7_556
Ce1 P1 5.2022(12) 1_545
Ce1 P1 5.2022(12) 1_565
Ce1 Au 5.351(2) 5_656
Ce1 P1 5.3566(14) 5_545
Ce1 P1 5.3566(14) 5_565
Ce2 O 2.392(4) .
Ce2 P2 2.9961(13) 3_445
Ce2 P2 2.9961(13) 3_455
Ce2 P1 3.0180(13) 7_556
Ce2 P1 3.0180(13) 7_546
Ce2 Au 3.1468(14) 1_556
Ce2 P1 3.2084(17) 1_556
Ce2 Au 3.2534(5) 7_556
Ce2 Au 3.2534(5) 7_546
Ce2 P2 3.3193(14) 7_546
Ce2 P2 3.3193(14) 7_556
Ce2 Ce1 3.8932(8) 7_556
Ce2 Ce1 3.8932(8) 7_546
Ce2 Ce2 4.1293(18) 5_556
Ce2 Ce2 4.2463(8) 1_565
Ce2 Ce2 4.2463(8) 1_545
Ce2 Ce1 4.3404(13) 5_556
Ce2 O 4.655(4) 7_546
Ce2 O 4.655(4) 7_556
Ce2 Ce2 4.7230(13) 7_557
Ce2 Ce2 4.7230(13) 7_547
Ce2 O 4.874(2) 1_565
Ce2 O 4.874(2) 1_545
Ce2 Au 5.0535(16) 3_445
Ce2 Au 5.0535(16) 3_455
Ce2 O 5.234(5) 5_556
Ce2 Au 5.2852(10) 1_566
Ce2 Au 5.2852(10) 1_546
Ce2 P1 5.3221(12) 1_566
Au P1 2.4154(8) 7_545
Au P1 2.4154(8) 7
Au P2 2.4735(19) .
Au Ce2 3.1468(13) 1_554
Au Ce2 3.2534(5) 7_556
Au Ce2 3.2534(5) 7_546
Au Ce1 3.3133(8) 3
Au Ce1 3.3133(8) 3_545
Au P1 3.4276(19) .
Au O 3.609(4) 5_656
Au P2 3.8621(17) 5_656
Au O 3.924(5) 1_554
Au Au 4.2463(8) 1_565
Au Au 4.2463(8) 1_545
Au Au 4.3206(13) 7_545
Au Au 4.3206(13) 7
Au Ce1 4.4890(9) 7_545
Au Ce1 4.4890(9) 7
Au Au 4.7059(10) 5_655
Au P1 4.7861(16) 3
Au P1 4.7861(16) 3_545
Au P2 4.9142(12) 1_565
Au P2 4.9142(12) 1_545
Au O 4.918(4) 3
Au O 4.918(4) 3_545
Au Ce2 5.0535(16) 3
Au Ce2 5.0535(16) 3_545
Au Ce2 5.2852(10) 1_544
Au Ce2 5.2852(10) 1_564
Au O 5.292(4) 7_546
P1 Au 2.4154(8) 7_545
P1 Au 2.4154(8) 7
P1 Ce2 3.0180(13) 7_556
P1 Ce2 3.0180(13) 7_546
P1 Ce2 3.2084(17) 1_554
P1 Ce1 3.265(2) 5
P1 O 3.529(4) 7_556
P1 O 3.529(4) 7_546
P1 P1 4.062(3) 7
P1 P1 4.062(3) 7_545
P1 P2 4.108(3) 5_656
P1 P1 4.160(3) 5
P1 P2 4.200(2) 7_545
P1 P2 4.200(2) 7
P1 P1 4.2463(8) 1_565
P1 P1 4.2463(8) 1_545
P1 P2 4.585(3) .
P1 O 4.750(4) 3_444
P1 O 4.750(4) 3_454
P1 Au 4.7861(16) 3_445
P1 Au 4.7861(16) 3_455
P1 O 4.962(5) .
P1 Ce1 5.2021(12) 1_565
P1 Ce1 5.2021(12) 1_545
P1 Ce2 5.3221(12) 1_544
P1 Ce2 5.3221(12) 1_564
P1 P2 5.337(2) 3_444
P1 P2 5.337(2) 3_454
P2 P2 2.215(3) 5_656
P2 Ce2 2.9961(13) 3
P2 Ce2 2.9961(13) 3_545
P2 O 3.225(4) 5_656
P2 Ce1 3.2263(12) 3_545
P2 Ce1 3.2263(12) 3
P2 Ce2 3.3193(14) 7_546
P2 Ce2 3.3193(14) 7_556
P2 O 3.422(4) 3
P2 O 3.422(4) 3_545
P2 Ce1 3.755(2) 5_656
P2 Au 3.8621(17) 5_656
P2 P1 4.108(3) 5_656
P2 P1 4.200(2) 7_545
P2 P1 4.200(2) 7
P2 P2 4.2463(8) 1_565
P2 P2 4.2463(8) 1_545
P2 P2 4.7892(15) 5_646
P2 P2 4.7892(15) 5_666
P2 Au 4.9142(12) 1_545
P2 Au 4.9142(12) 1_565
P2 O 4.935(4) 7_546
P2 O 4.935(4) 7_556
P2 Ce1 5.0993(16) 7_546
P2 Ce1 5.0993(16) 7_556
P2 O 5.332(3) 5_666
P2 O 5.332(3) 5_646
P2 P1 5.337(2) 3_556
O Ce1 2.3799(19) 7_556
O Ce1 2.3799(19) 7_546
O O 3.017(6) 7_546
O O 3.017(6) 7_556
O P2 3.225(4) 5_656
O P2 3.422(4) 3_445
O P2 3.422(4) 3_455
O P1 3.529(4) 7_556
O P1 3.529(4) 7_546
O Au 3.609(4) 5_656
O Au 3.924(5) 1_556
O O 4.2463(8) 1_565
O O 4.2463(8) 1_545
O Ce2 4.655(4) 7_546
O Ce2 4.655(4) 7_556
O P1 4.750(4) 3_556
O P1 4.750(4) 3_546
O Ce2 4.874(2) 1_545
O Ce2 4.874(2) 1_565
O Ce1 4.885(2) 1_545
O Ce1 4.885(2) 1_565
O Au 4.918(4) 3_445
O Au 4.918(4) 3_455
O P2 4.935(4) 7_546
O P2 4.935(4) 7_556
O Ce2 5.234(5) 5_556
O Au 5.292(4) 7_546
